data_7716354
loop_
_publ_author_name
'Russell, Jerred J.'
'DeJesus, Joseph F.'
'Smith, Brett A.'
'Nalaoh, Phattananawee'
'Vogiatzis, Konstantinos D.'
'Jenkins, David M.'

_publ_section_title
;
 Disparate reactivity of a chiral iron(II) tetracarbene complex with
 organic azides.
;
_journal_issue 26
_journal_name_full 'Dalton transactions (Cambridge, England : 2003)'
_journal_page_first 10819
_journal_page_last 10823
_journal_paper_doi 10.1039/d4dt01422g
_journal_volume 53
_journal_year 2024
_chemical_absolute_configuration rmad
_chemical_formula_moiety 'C42 H54 B2 Fe N10'
_chemical_formula_sum 'C42 H54 B2 Fe N10'
_chemical_formula_weight 776.42
_space_group_crystal_system triclinic
_space_group_IT_number 1
_space_group_name_Hall 'P 1'
_space_group_name_H-M_alt 'P 1'
_atom_sites_solution_hydrogens geom
_atom_sites_solution_primary dual
_audit_creation_date 2022-11-07
_audit_creation_method
;
Olex2 1.5
(compiled 2022.04.07 svn.rca3783a0 for OlexSys, GUI svn.r6498)
;
_audit_update_record
;
2024-02-09 deposited with the CCDC.	2024-05-29 downloaded from the CCDC.
;
_cell_angle_alpha 84.431(5)
_cell_angle_beta 71.236(3)
_cell_angle_gamma 66.087(3)
_cell_formula_units_Z 2
_cell_length_a 11.6416(15)
_cell_length_b 13.0001(15)
_cell_length_c 16.3745(19)
_cell_measurement_reflns_used 9154
_cell_measurement_temperature 100(2)
_cell_measurement_theta_max 31.5305
_cell_measurement_theta_min 2.628
_cell_volume 2143.4(5)
_computing_molecular_graphics 'Olex2 1.5 (Dolomanov et al., 2009)'
_computing_publication_material 'Olex2 1.5 (Dolomanov et al., 2009)'
_computing_structure_refinement 'SHELXL 2018/3 (Sheldrick, 2015)'
_computing_structure_solution 'SHELXT 2014/5 (Sheldrick, 2014)'
_diffrn_ambient_temperature 100.01
_diffrn_detector 'Bruker APEX2 area detector'
_diffrn_detector_area_resol_mean 7.9
_diffrn_detector_type 'CCD area detector'
_diffrn_measured_fraction_theta_full 0.999
_diffrn_measured_fraction_theta_max 0.998
_diffrn_measurement_device 'three-circle diffractometer'
_diffrn_measurement_device_type 'Bruker SMART APEX2 area detector'
_diffrn_measurement_method '\w and \f scans'
_diffrn_radiation_monochromator 'mirror optics'
_diffrn_radiation_probe x-ray
_diffrn_radiation_type MoK\a
_diffrn_radiation_wavelength 0.71073
_diffrn_reflns_av_R_equivalents 0.0261
_diffrn_reflns_av_unetI/netI 0.0294
_diffrn_reflns_Laue_measured_fraction_full 0.999
_diffrn_reflns_Laue_measured_fraction_max 0.998
_diffrn_reflns_limit_h_max 17
_diffrn_reflns_limit_h_min -17
_diffrn_reflns_limit_k_max 19
_diffrn_reflns_limit_k_min -19
_diffrn_reflns_limit_l_max 24
_diffrn_reflns_limit_l_min -24
_diffrn_reflns_number 81837
_diffrn_reflns_point_group_measured_fraction_full 0.998
_diffrn_reflns_point_group_measured_fraction_max 0.995
_diffrn_reflns_theta_full 25.242
_diffrn_reflns_theta_max 31.548
_diffrn_reflns_theta_min 2.629
_diffrn_source 'microfocus sealed X-ray tube'
_diffrn_source_type 'Incoatec I\ms'
_exptl_absorpt_coefficient_mu 0.393
_exptl_absorpt_correction_T_max 0.7462
_exptl_absorpt_correction_T_min 0.6910
_exptl_absorpt_correction_type multi-scan
_exptl_absorpt_process_details 'SADABS (Sheldrick, 2014)'
_exptl_crystal_colour yellow
_exptl_crystal_colour_primary yellow
_exptl_crystal_density_diffrn 1.203
_exptl_crystal_description block
_exptl_crystal_F_000 824
_exptl_crystal_size_max 0.377
_exptl_crystal_size_mid 0.244
_exptl_crystal_size_min 0.17
_refine_diff_density_max 0.443
_refine_diff_density_min -0.383
_refine_diff_density_rms 0.045
_refine_ls_abs_structure_details
;
 Flack x determined using 12659 quotients [(I+)-(I-)]/[(I+)+(I-)]
 (Parsons, Flack and Wagner, Acta Cryst. B69 (2013) 249-259).
;
_refine_ls_abs_structure_Flack 0.001(3)
_refine_ls_extinction_method none
_refine_ls_goodness_of_fit_ref 1.021
_refine_ls_hydrogen_treatment constr
_refine_ls_matrix_type full
_refine_ls_number_parameters 1003
_refine_ls_number_reflns 28472
_refine_ls_number_restraints 3
_refine_ls_restrained_S_all 1.021
_refine_ls_R_factor_all 0.0344
_refine_ls_R_factor_gt 0.0321
_refine_ls_shift/su_max 0.006
_refine_ls_shift/su_mean 0.000
_refine_ls_structure_factor_coef Fsqd
_refine_ls_weighting_details 'w=1/[\s^2^(Fo^2^)+(0.0440P)^2^+0.4610P] where P=(Fo^2^+2Fc^2^)/3'
_refine_ls_weighting_scheme calc
_refine_ls_wR_factor_gt 0.0800
_refine_ls_wR_factor_ref 0.0815
_reflns_Friedel_coverage 0.994
_reflns_Friedel_fraction_full 0.997
_reflns_Friedel_fraction_max 0.992
_reflns_number_gt 27191
_reflns_number_total 28472
_reflns_threshold_expression 'I > 2\s(I)'
_cod_data_source_file d4dt01422g3.cif
_cod_data_source_block jd_7_47_hex_freeze_0m_b
_cod_depositor_comments 'Adding full bibliography for 7716352--7716355.cif.'
_cod_database_code 7716354
_shelx_shelxl_version_number 2018/3
_shelx_space_group_comment
;
The symmetry employed for this shelxl refinement is uniquely defined
by the following loop, which should always be used as a source of
symmetry information in preference to the above space-group names.
They are only intended as comments.
;
_shelx_estimated_absorpt_t_max 0.936
_shelx_estimated_absorpt_t_min 0.866
_olex2_refinement_description
;
1. Fixed Uiso
 At 1.2 times of:
  All C(H) groups, All C(H,H) groups
 At 1.5 times of:
  All C(H,H,H) groups
2.a Ternary CH refined with riding coordinates:
 C13(H13), C14(H14), C15(H15), C16(H16), C13(H13), C14(H14), C15(H15), C16(H16)
2.b Secondary CH2 refined with riding coordinates:
 C17(H17A,H17B), C18(H18A,H18B), C19(H19A,H19B), C20(H20A,H20B), C21(H21A,
 H21B), C22(H22A,H22B), C23(H23A,H23B), C24(H24A,H24B), C17(H17A,H17B),
 C18(H18A,H18B), C19(H19A,H19B), C20(H20A,H20B), C21(H21A,H21B), C22(H22A,H22B),
  C23(H23A,H23B), C24(H24A,H24B)
2.c Aromatic/amide H refined with riding coordinates:
 C5(H5), C6(H6), C7(H7), C8(H8), C9(H9), C10(H10), C11(H11), C12(H12),
 C30(H30), C31(H31), C33(H33), C34(H34), C37(H37), C38(H38), C40(H40), C41(H41),
  C5(H5), C6(H6), C7(H7), C8(H8), C9(H9), C10(H10), C11(H11), C12(H12),
 C30(H30), C31(H31), C33(H33), C34(H34), C37(H37), C38(H38), C40(H40), C41(H41)
2.d Idealised Me refined as rotating group:
 C25(H25A,H25B,H25C), C26(H26A,H26B,H26C), C27(H27A,H27B,H27C), C28(H28A,H28B,
 H28C), C35(H35A,H35B,H35C), C42(H42A,H42B,H42C), C25(H25A,H25B,H25C), C26(H26A,
 H26B,H26C), C27(H27A,H27B,H27C), C28(H28A,H28B,H28C), C35(H35A,H35B,H35C),
 C42(H42A,H42B,H42C)
;
_smtbx_masks_void_probe_radius 1.2
_smtbx_masks_void_truncation_radius 1.2
_olex2_submission_special_instructions 'No special instructions were received'

loop_
_space_group_symop_operation_xyz
'x, y, z'

loop_
_atom_site_label
_atom_site_type_symbol
_atom_site_fract_x
_atom_site_fract_y
_atom_site_fract_z
_atom_site_U_iso_or_equiv
_atom_site_adp_type
_atom_site_occupancy
_atom_site_site_symmetry_order
_atom_site_calc_flag
_atom_site_refinement_flags_posn
_atom_site_refinement_flags_adp
_atom_site_refinement_flags_occupancy
_atom_site_disorder_assembly
_atom_site_disorder_group
Fe1_1 Fe 0.65313(2) 0.68525(2) 0.27323(2) 0.01251(5) Uani 1 1 d . . . . .
B1_1 B 0.8871(2) 0.39742(19) 0.19200(14) 0.0174(4) Uani 1 1 d . . . . .
N1_1 N 0.73298(17) 0.76484(14) 0.40608(10) 0.0167(3) Uani 1 1 d . . . . .
C1_1 C 0.73197(19) 0.76118(16) 0.32291(12) 0.0150(3) Uani 1 1 d . . . . .
C2_1 C 0.73563(19) 0.54448(16) 0.32379(12) 0.0152(3) Uani 1 1 d . . . . .
N2_1 N 0.79640(17) 0.82674(14) 0.27759(11) 0.0171(3) Uani 1 1 d . . . . .
B2_1 B 0.8584(2) 0.8403(2) 0.17730(15) 0.0183(4) Uani 1 1 d . . . . .
C3_1 C 0.68243(19) 0.54851(16) 0.13690(12) 0.0146(3) Uani 1 1 d . . . . .
N3_1 N 0.71651(16) 0.53877(13) 0.41067(10) 0.0153(3) Uani 1 1 d . . . . .
C4_1 C 0.65625(19) 0.82129(16) 0.14340(12) 0.0150(3) Uani 1 1 d . . . . .
N4_1 N 0.81556(17) 0.43986(14) 0.28918(10) 0.0150(3) Uani 1 1 d . . . . .
C5_1 C 0.8348(2) 0.87001(18) 0.33362(14) 0.0219(4) Uani 1 1 d . . . . .
H5_1 H 0.881033 0.918267 0.318373 0.026 Uiso 1 1 calc R U . . .
N5_1 N 0.66839(16) 0.57004(14) 0.05541(10) 0.0157(3) Uani 1 1 d . . . . .
C6_1 C 0.7961(2) 0.83272(19) 0.41266(13) 0.0231(4) Uani 1 1 d . . . . .
H6_1 H 0.809337 0.849437 0.463295 0.028 Uiso 1 1 calc R U . . .
N6_1 N 0.80683(17) 0.47196(15) 0.12801(10) 0.0166(3) Uani 1 1 d . . . . .
C7_1 C 0.8480(2) 0.36929(17) 0.35538(13) 0.0196(4) Uani 1 1 d . . . . .
H7_1 H 0.904132 0.291451 0.348466 0.024 Uiso 1 1 calc R U . . .
N7_1 N 0.63520(17) 0.79811(14) 0.07162(10) 0.0168(3) Uani 1 1 d . . . . .
C8_1 C 0.7863(2) 0.42998(17) 0.43097(13) 0.0198(4) Uani 1 1 d . . . . .
H8_1 H 0.789964 0.403480 0.486596 0.024 Uiso 1 1 calc R U . . .
N8_1 N 0.77719(17) 0.82369(14) 0.12076(11) 0.0162(3) Uani 1 1 d . . . . .
C9_1 C 0.8707(2) 0.44594(18) 0.04015(12) 0.0212(4) Uani 1 1 d . . . . .
H9_1 H 0.959701 0.394964 0.015328 0.025 Uiso 1 1 calc R U . . .
N9_1 N 0.59095(16) 0.60325(13) 0.21114(10) 0.0146(3) Uani 1 1 d . . . . .
C10_1 C 0.7866(2) 0.50433(18) -0.00387(12) 0.0202(4) Uani 1 1 d . . . . .
H10_1 H 0.804834 0.501122 -0.064663 0.024 Uiso 1 1 calc R U . . .
N10_1 N 0.56951(16) 0.83105(14) 0.22382(10) 0.0141(3) Uani 1 1 d . . . . .
C11_1 C 0.8321(2) 0.80255(18) 0.03173(13) 0.0211(4) Uani 1 1 d . . . . .
H11_1 H 0.916931 0.799326 -0.001958 0.025 Uiso 1 1 calc R U . . .
C12_1 C 0.7450(2) 0.78742(18) 0.00122(12) 0.0200(4) Uani 1 1 d . . . . .
H12_1 H 0.756743 0.772361 -0.057196 0.024 Uiso 1 1 calc R U . . .
C13_1 C 0.67229(18) 0.71616(16) 0.48506(11) 0.0166(3) Uani 1 1 d . . . . .
H13_1 H 0.741608 0.675686 0.513727 0.020 Uiso 1 1 calc R U . . .
C14_1 C 0.61851(19) 0.63259(16) 0.47043(12) 0.0171(3) Uani 1 1 d . . . . .
H14_1 H 0.544820 0.674123 0.445554 0.021 Uiso 1 1 calc R U . . .
C15_1 C 0.56507(19) 0.66263(16) 0.02720(11) 0.0170(3) Uani 1 1 d . . . . .
H15_1 H 0.607544 0.672864 -0.034909 0.020 Uiso 1 1 calc R U . . .
C16_1 C 0.52027(18) 0.77523(16) 0.07418(12) 0.0161(3) Uani 1 1 d . . . . .
H16_1 H 0.471343 0.769892 0.135944 0.019 Uiso 1 1 calc R U . . .
C17_1 C 0.5611(2) 0.81319(18) 0.54728(13) 0.0213(4) Uani 1 1 d . . . . .
H17A_1 H 0.597190 0.866036 0.557611 0.026 Uiso 1 1 calc R U . . .
H17B_1 H 0.491147 0.855031 0.520264 0.026 Uiso 1 1 calc R U . . .
C18_1 C 0.5007(2) 0.7697(2) 0.63348(13) 0.0255(4) Uani 1 1 d . . . . .
H18A_1 H 0.568221 0.734519 0.663448 0.031 Uiso 1 1 calc R U . . .
H18B_1 H 0.426749 0.833454 0.670533 0.031 Uiso 1 1 calc R U . . .
C19_1 C 0.4506(2) 0.6840(2) 0.61945(14) 0.0298(5) Uani 1 1 d . . . . .
H19A_1 H 0.376271 0.721165 0.595438 0.036 Uiso 1 1 calc R U . . .
H19B_1 H 0.417592 0.652715 0.675401 0.036 Uiso 1 1 calc R U . . .
C20_1 C 0.5607(2) 0.5892(2) 0.55766(14) 0.0236(4) Uani 1 1 d . . . . .
H20A_1 H 0.525674 0.534901 0.548420 0.028 Uiso 1 1 calc R U . . .
H20B_1 H 0.631871 0.548754 0.583935 0.028 Uiso 1 1 calc R U . . .
C21_1 C 0.4457(2) 0.63846(18) 0.03008(13) 0.0204(4) Uani 1 1 d . . . . .
H21A_1 H 0.396116 0.632170 0.090746 0.024 Uiso 1 1 calc R U . . .
H21B_1 H 0.476070 0.566066 -0.001187 0.024 Uiso 1 1 calc R U . . .
C22_1 C 0.3553(2) 0.7336(2) -0.01161(14) 0.0257(4) Uani 1 1 d . . . . .
H22A_1 H 0.403804 0.737524 -0.072998 0.031 Uiso 1 1 calc R U . . .
H22B_1 H 0.277830 0.718019 -0.009216 0.031 Uiso 1 1 calc R U . . .
C23_1 C 0.3091(2) 0.8454(2) 0.03534(16) 0.0269(4) Uani 1 1 d . . . . .
H23A_1 H 0.255325 0.843036 0.095661 0.032 Uiso 1 1 calc R U . . .
H23B_1 H 0.252574 0.906429 0.006941 0.032 Uiso 1 1 calc R U . . .
C24_1 C 0.4261(2) 0.87062(19) 0.03509(14) 0.0231(4) Uani 1 1 d . . . . .
H24A_1 H 0.393389 0.941727 0.068646 0.028 Uiso 1 1 calc R U . . .
H24B_1 H 0.474524 0.880759 -0.024933 0.028 Uiso 1 1 calc R U . . .
C25_1 C 0.9003(3) 0.27012(19) 0.18199(15) 0.0326(6) Uani 1 1 d . . . . .
H25A_1 H 0.933182 0.247616 0.120630 0.049 Uiso 1 1 calc R U . . .
H25B_1 H 0.813486 0.266729 0.208155 0.049 Uiso 1 1 calc R U . . .
H25C_1 H 0.962178 0.218924 0.211120 0.049 Uiso 1 1 calc R U . . .
C26_1 C 1.0275(2) 0.4098(2) 0.16438(15) 0.0290(5) Uani 1 1 d . . . . .
H26A_1 H 1.075352 0.385238 0.103717 0.044 Uiso 1 1 calc R U . . .
H26B_1 H 1.080034 0.362937 0.200673 0.044 Uiso 1 1 calc R U . . .
H26C_1 H 1.011904 0.488697 0.172036 0.044 Uiso 1 1 calc R U . . .
C27_1 C 0.8562(3) 0.9663(2) 0.16149(18) 0.0352(6) Uani 1 1 d . . . . .
H27A_1 H 0.885224 0.977502 0.099352 0.053 Uiso 1 1 calc R U . . .
H27B_1 H 0.915972 0.975480 0.188117 0.053 Uiso 1 1 calc R U . . .
H27C_1 H 0.766233 1.021936 0.187452 0.053 Uiso 1 1 calc R U . . .
C28_1 C 1.0063(2) 0.7438(3) 0.14653(16) 0.0371(6) Uani 1 1 d . . . . .
H28A_1 H 1.002139 0.669608 0.150585 0.056 Uiso 1 1 calc R U . . .
H28B_1 H 1.055669 0.748010 0.183711 0.056 Uiso 1 1 calc R U . . .
H28C_1 H 1.051002 0.755172 0.086636 0.056 Uiso 1 1 calc R U . . .
C29_1 C 0.47054(18) 0.59221(15) 0.24092(11) 0.0140(3) Uani 1 1 d . . . . .
C30_1 C 0.4482(2) 0.50328(17) 0.21480(12) 0.0166(3) Uani 1 1 d . . . . .
H30_1 H 0.518262 0.447082 0.174263 0.020 Uiso 1 1 calc R U . . .
C31_1 C 0.3259(2) 0.49651(18) 0.24720(13) 0.0196(4) Uani 1 1 d . . . . .
H31_1 H 0.313755 0.436693 0.227050 0.023 Uiso 1 1 calc R U . . .
C32_1 C 0.2205(2) 0.57456(18) 0.30828(14) 0.0205(4) Uani 1 1 d . . . . .
C33_1 C 0.2425(2) 0.66182(17) 0.33477(14) 0.0203(4) Uani 1 1 d . . . . .
H33_1 H 0.172385 0.716619 0.376356 0.024 Uiso 1 1 calc R U . . .
C34_1 C 0.36351(19) 0.67127(16) 0.30238(12) 0.0173(3) Uani 1 1 d . . . . .
H34_1 H 0.374184 0.732212 0.322085 0.021 Uiso 1 1 calc R U . . .
C35_1 C 0.0864(2) 0.5684(2) 0.34322(17) 0.0275(5) Uani 1 1 d . . . . .
H35A_1 H 0.018099 0.640799 0.336484 0.041 Uiso 1 1 calc R U . . .
H35B_1 H 0.068992 0.551263 0.404525 0.041 Uiso 1 1 calc R U . . .
H35C_1 H 0.085226 0.508994 0.311298 0.041 Uiso 1 1 calc R U . . .
C36_1 C 0.48896(18) 0.93735(16) 0.26075(12) 0.0139(3) Uani 1 1 d . . . . .
C37_1 C 0.40723(19) 0.94855(17) 0.34668(12) 0.0161(3) Uani 1 1 d . . . . .
H37_1 H 0.414496 0.883290 0.379768 0.019 Uiso 1 1 calc R U . . .
C38_1 C 0.31620(19) 1.05302(17) 0.38408(12) 0.0180(4) Uani 1 1 d . . . . .
H38_1 H 0.260761 1.057290 0.441839 0.022 Uiso 1 1 calc R U . . .
C39_1 C 0.3034(2) 1.15226(18) 0.33948(14) 0.0211(4) Uani 1 1 d . . . . .
C40_1 C 0.3873(2) 1.14149(18) 0.25500(14) 0.0228(4) Uani 1 1 d . . . . .
H40_1 H 0.382085 1.207479 0.223171 0.027 Uiso 1 1 calc R U . . .
C41_1 C 0.4782(2) 1.03772(17) 0.21584(13) 0.0200(4) Uani 1 1 d . . . . .
H41_1 H 0.533878 1.034054 0.158226 0.024 Uiso 1 1 calc R U . . .
C42_1 C 0.2022(2) 1.2655(2) 0.38052(17) 0.0282(5) Uani 1 1 d . . . . .
H42A_1 H 0.242173 1.320928 0.366537 0.042 Uiso 1 1 calc R U . . .
H42B_1 H 0.171942 1.259428 0.443290 0.042 Uiso 1 1 calc R U . . .
H42C_1 H 0.126794 1.289465 0.358363 0.042 Uiso 1 1 calc R U . . .
Fe1_2 Fe 0.40933(2) 0.30291(2) 0.72727(2) 0.01189(5) Uani 1 1 d . . . . .
B1_2 B 0.1959(2) 0.1477(2) 0.82201(14) 0.0174(4) Uani 1 1 d . . . . .
N1_2 N 0.31351(15) 0.43935(13) 0.58237(10) 0.0136(3) Uani 1 1 d . . . . .
C2_2 C 0.34466(19) 0.21058(16) 0.68441(12) 0.0145(3) Uani 1 1 d . . . . .
N2_2 N 0.24070(16) 0.53648(14) 0.70306(10) 0.0143(3) Uani 1 1 d . . . . .
B2_2 B 0.1815(2) 0.58129(18) 0.80150(13) 0.0150(4) Uani 1 1 d . . . . .
C3_2 C 0.38613(19) 0.17272(16) 0.87299(12) 0.0144(3) Uani 1 1 d . . . . .
N3_2 N 0.38068(16) 0.18908(14) 0.59831(10) 0.0153(3) Uani 1 1 d . . . . .
C4_2 C 0.39538(18) 0.43446(15) 0.84219(11) 0.0139(3) Uani 1 1 d . . . . .
N4_2 N 0.28039(17) 0.14380(15) 0.72412(11) 0.0162(3) Uani 1 1 d . . . . .
C5_2 C 0.19002(19) 0.60754(17) 0.64308(12) 0.0169(3) Uani 1 1 d . . . . .
H5_2 H 0.132999 0.685032 0.653159 0.020 Uiso 1 1 calc R U . . .
N5_2 N 0.39408(17) 0.18866(14) 0.95200(10) 0.0163(3) Uani 1 1 d . . . . .
C6_2 C 0.23520(18) 0.54827(16) 0.56791(12) 0.0170(3) Uani 1 1 d . . . . .
H6_2 H 0.216930 0.575758 0.515609 0.020 Uiso 1 1 calc R U . . .
N6_2 N 0.27112(17) 0.16159(15) 0.88519(10) 0.0161(3) Uani 1 1 d . . . . .
C7_2 C 0.2759(2) 0.08198(18) 0.66133(13) 0.0212(4) Uani 1 1 d . . . . .
H7_2 H 0.235109 0.029706 0.671780 0.025 Uiso 1 1 calc R U . . .
N7_2 N 0.42201(16) 0.39842(14) 0.91831(10) 0.0163(3) Uani 1 1 d . . . . .
C8_2 C 0.3390(2) 0.10878(18) 0.58319(13) 0.0220(4) Uani 1 1 d . . . . .
H8_2 H 0.352336 0.078731 0.528691 0.026 Uiso 1 1 calc R U . . .
N8_2 N 0.26462(17) 0.49866(15) 0.86018(10) 0.0166(3) Uani 1 1 d . . . . .
C9_2 C 0.2086(2) 0.16828(17) 0.97344(12) 0.0188(4) Uani 1 1 d . . . . .
H9_2 H 0.126409 0.162051 1.000510 0.023 Uiso 1 1 calc R U . . .
N9_2 N 0.48102(16) 0.16989(14) 0.79636(10) 0.0138(3) Uani 1 1 d . . . . .
C10_2 C 0.2833(2) 0.18505(17) 1.01475(12) 0.0192(4) Uani 1 1 d . . . . .
H10_2 H 0.263422 0.192877 1.075386 0.023 Uiso 1 1 calc R U . . .
N10_2 N 0.48101(15) 0.40052(13) 0.76270(10) 0.0137(3) Uani 1 1 d . . . . .
C11_2 C 0.2089(2) 0.50444(18) 0.95031(12) 0.0217(4) Uani 1 1 d . . . . .
H11_2 H 0.118404 0.544678 0.981294 0.026 Uiso 1 1 calc R U . . .
C12_2 C 0.3048(2) 0.44363(18) 0.98588(12) 0.0209(4) Uani 1 1 d . . . . .
H12_2 H 0.294157 0.433582 1.045709 0.025 Uiso 1 1 calc R U . . .
C13_2 C 0.38604(17) 0.35465(15) 0.50892(11) 0.0145(3) Uani 1 1 d . . . . .
H13_2 H 0.319587 0.349169 0.485097 0.017 Uiso 1 1 calc R U . . .
C14_2 C 0.46479(18) 0.23677(15) 0.53427(11) 0.0153(3) Uani 1 1 d . . . . .
H14_2 H 0.527590 0.243626 0.560988 0.018 Uiso 1 1 calc R U . . .
C15_2 C 0.50066(19) 0.20379(16) 0.97154(12) 0.0179(3) Uani 1 1 d . . . . .
H15_2 H 0.467883 0.226260 1.034210 0.021 Uiso 1 1 calc R U . . .
C16_2 C 0.53921(18) 0.29744(16) 0.92117(11) 0.0162(3) Uani 1 1 d . . . . .
H16_2 H 0.590968 0.268072 0.860423 0.019 Uiso 1 1 calc R U . . .
C17_2 C 0.4788(2) 0.39626(17) 0.43733(12) 0.0185(4) Uani 1 1 d . . . . .
H17A_2 H 0.425430 0.469450 0.418000 0.022 Uiso 1 1 calc R U . . .
H17B_2 H 0.540146 0.408779 0.461391 0.022 Uiso 1 1 calc R U . . .
C18_2 C 0.5590(2) 0.31419(17) 0.35969(12) 0.0208(4) Uani 1 1 d . . . . .
H18A_2 H 0.618698 0.344005 0.316687 0.025 Uiso 1 1 calc R U . . .
H18B_2 H 0.498687 0.305879 0.332235 0.025 Uiso 1 1 calc R U . . .
C19_2 C 0.6401(2) 0.19976(17) 0.38774(12) 0.0215(4) Uani 1 1 d . . . . .
H19A_2 H 0.703982 0.206981 0.412277 0.026 Uiso 1 1 calc R U . . .
H19B_2 H 0.690239 0.146194 0.337284 0.026 Uiso 1 1 calc R U . . .
C20_2 C 0.5471(2) 0.15591(17) 0.45540(12) 0.0189(4) Uani 1 1 d . . . . .
H20A_2 H 0.599756 0.081902 0.474083 0.023 Uiso 1 1 calc R U . . .
H20B_2 H 0.487122 0.144775 0.429193 0.023 Uiso 1 1 calc R U . . .
C21_2 C 0.6249(2) 0.09493(19) 0.95791(14) 0.0225(4) Uani 1 1 d . . . . .
H21A_2 H 0.665322 0.073109 0.895667 0.027 Uiso 1 1 calc R U . . .
H21B_2 H 0.601175 0.033472 0.988733 0.027 Uiso 1 1 calc R U . . .
C22_2 C 0.7238(2) 0.1125(2) 0.99204(16) 0.0284(4) Uani 1 1 d . . . . .
H22A_2 H 0.686793 0.125457 1.055471 0.034 Uiso 1 1 calc R U . . .
H22B_2 H 0.806409 0.043527 0.979417 0.034 Uiso 1 1 calc R U . . .
C23_2 C 0.7556(2) 0.2124(2) 0.95138(16) 0.0271(4) Uani 1 1 d . . . . .
H23A_2 H 0.806615 0.193801 0.889557 0.032 Uiso 1 1 calc R U . . .
H23B_2 H 0.811444 0.226284 0.979879 0.032 Uiso 1 1 calc R U . . .
C24_2 C 0.6304(2) 0.31940(19) 0.95954(14) 0.0219(4) Uani 1 1 d . . . . .
H24A_2 H 0.584242 0.343464 1.021125 0.026 Uiso 1 1 calc R U . . .
H24B_2 H 0.654619 0.380723 0.928869 0.026 Uiso 1 1 calc R U . . .
C25_2 C 0.1777(3) 0.0306(2) 0.84499(16) 0.0338(6) Uani 1 1 d . . . . .
H25A_2 H 0.126503 0.021157 0.811234 0.051 Uiso 1 1 calc R U . . .
H25B_2 H 0.130784 0.031686 0.906682 0.051 Uiso 1 1 calc R U . . .
H25C_2 H 0.264684 -0.032071 0.831026 0.051 Uiso 1 1 calc R U . . .
C26_2 C 0.0599(2) 0.2575(2) 0.83849(15) 0.0304(5) Uani 1 1 d . . . . .
H26A_2 H 0.079404 0.324923 0.824826 0.046 Uiso 1 1 calc R U . . .
H26B_2 H 0.006438 0.262601 0.899166 0.046 Uiso 1 1 calc R U . . .
H26C_2 H 0.010967 0.251878 0.801534 0.046 Uiso 1 1 calc R U . . .
C27_2 C 0.1843(3) 0.70275(19) 0.81146(14) 0.0266(5) Uani 1 1 d . . . . .
H27A_2 H 0.275975 0.694114 0.799224 0.040 Uiso 1 1 calc R U . . .
H27B_2 H 0.133358 0.733515 0.870501 0.040 Uiso 1 1 calc R U . . .
H27C_2 H 0.145460 0.754190 0.770679 0.040 Uiso 1 1 calc R U . . .
C28_2 C 0.0328(2) 0.5857(2) 0.83565(14) 0.0242(4) Uani 1 1 d . . . . .
H28A_2 H -0.019357 0.637037 0.800798 0.036 Uiso 1 1 calc R U . . .
H28B_2 H -0.008072 0.612507 0.896208 0.036 Uiso 1 1 calc R U . . .
H28C_2 H 0.035657 0.510076 0.830648 0.036 Uiso 1 1 calc R U . . .
C29_2 C 0.56288(19) 0.06279(16) 0.75841(12) 0.0143(3) Uani 1 1 d . . . . .
C30_2 C 0.5650(2) -0.03741(17) 0.80087(13) 0.0206(4) Uani 1 1 d . . . . .
H30_2 H 0.503539 -0.033304 0.856425 0.025 Uiso 1 1 calc R U . . .
C31_2 C 0.6556(2) -0.14185(18) 0.76278(13) 0.0222(4) Uani 1 1 d . . . . .
H31_2 H 0.655909 -0.207576 0.793804 0.027 Uiso 1 1 calc R U . . .
C32_2 C 0.7460(2) -0.15362(17) 0.68048(13) 0.0181(3) Uani 1 1 d . . . . .
C33_2 C 0.74000(19) -0.05437(17) 0.63726(12) 0.0166(3) Uani 1 1 d . . . . .
H33_2 H 0.798546 -0.058969 0.580479 0.020 Uiso 1 1 calc R U . . .
C34_2 C 0.65074(19) 0.05095(16) 0.67497(12) 0.0155(3) Uani 1 1 d . . . . .
H34_2 H 0.649497 0.116374 0.643242 0.019 Uiso 1 1 calc R U . . .
C35_2 C 0.8462(2) -0.26707(18) 0.64096(14) 0.0219(4) Uani 1 1 d . . . . .
H35A_2 H 0.902634 -0.257599 0.584242 0.033 Uiso 1 1 calc R U . . .
H35B_2 H 0.800496 -0.313111 0.634363 0.033 Uiso 1 1 calc R U . . .
H35C_2 H 0.900715 -0.304476 0.678515 0.033 Uiso 1 1 calc R U . . .
C36_2 C 0.60567(18) 0.40388(16) 0.73837(11) 0.0136(3) Uani 1 1 d . . . . .
C37_2 C 0.70923(19) 0.33056(16) 0.67217(12) 0.0166(3) Uani 1 1 d . . . . .
H37_2 H 0.694524 0.276421 0.646514 0.020 Uiso 1 1 calc R U . . .
C38_2 C 0.8327(2) 0.33537(18) 0.64334(13) 0.0188(4) Uani 1 1 d . . . . .
H38_2 H 0.900541 0.284078 0.598483 0.023 Uiso 1 1 calc R U . . .
C39_2 C 0.8605(2) 0.41299(18) 0.67806(13) 0.0183(4) Uani 1 1 d . . . . .
C40_2 C 0.7571(2) 0.48674(18) 0.74347(13) 0.0189(4) Uani 1 1 d . . . . .
H40_2 H 0.772433 0.540918 0.768591 0.023 Uiso 1 1 calc R U . . .
C41_2 C 0.6321(2) 0.48356(17) 0.77319(13) 0.0173(3) Uani 1 1 d . . . . .
H41_2 H 0.564041 0.535758 0.817406 0.021 Uiso 1 1 calc R U . . .
C42_2 C 0.9955(2) 0.4174(2) 0.64448(16) 0.0259(4) Uani 1 1 d . . . . .
H42A_2 H 1.063837 0.340556 0.635201 0.039 Uiso 1 1 calc R U . . .
H42B_2 H 1.006384 0.458353 0.686703 0.039 Uiso 1 1 calc R U . . .
H42C_2 H 1.003865 0.455997 0.589772 0.039 Uiso 1 1 calc R U . . .
C1_2 C 0.31727(18) 0.43154(16) 0.66591(11) 0.0132(3) Uani 1 1 d . . . . .

loop_
_atom_site_aniso_label
_atom_site_aniso_U_11
_atom_site_aniso_U_22
_atom_site_aniso_U_33
_atom_site_aniso_U_23
_atom_site_aniso_U_13
_atom_site_aniso_U_12
Fe1_1 0.01357(11) 0.01041(11) 0.01266(10) 0.00038(8) -0.00386(8) -0.00404(9)
B1_1 0.0183(9) 0.0127(9) 0.0145(9) -0.0003(7) -0.0015(7) -0.0024(8)
N1_1 0.0185(7) 0.0181(7) 0.0149(7) -0.0009(5) -0.0040(6) -0.0093(6)
C1_1 0.0142(8) 0.0142(8) 0.0146(8) 0.0000(6) -0.0026(6) -0.0051(6)
C2_1 0.0160(8) 0.0141(8) 0.0143(7) 0.0005(6) -0.0033(6) -0.0058(7)
N2_1 0.0180(7) 0.0142(7) 0.0189(7) -0.0003(6) -0.0042(6) -0.0071(6)
B2_1 0.0152(9) 0.0203(10) 0.0189(9) 0.0046(8) -0.0052(7) -0.0074(8)
C3_1 0.0174(8) 0.0132(8) 0.0139(7) 0.0000(6) -0.0038(6) -0.0075(6)
N3_1 0.0176(7) 0.0132(7) 0.0141(6) 0.0008(5) -0.0051(5) -0.0050(6)
C4_1 0.0172(8) 0.0104(7) 0.0164(8) 0.0003(6) -0.0053(6) -0.0043(6)
N4_1 0.0168(7) 0.0102(7) 0.0143(7) 0.0014(5) -0.0026(6) -0.0035(6)
C5_1 0.0255(10) 0.0217(9) 0.0225(9) -0.0021(7) -0.0049(8) -0.0147(8)
N5_1 0.0182(7) 0.0169(7) 0.0114(6) -0.0007(5) -0.0043(5) -0.0065(6)
C6_1 0.0284(10) 0.0265(10) 0.0215(9) -0.0031(7) -0.0073(8) -0.0174(8)
N6_1 0.0157(7) 0.0162(7) 0.0138(7) -0.0011(5) -0.0023(5) -0.0038(6)
C7_1 0.0208(9) 0.0142(8) 0.0188(8) 0.0041(6) -0.0058(7) -0.0030(7)
N7_1 0.0200(7) 0.0162(7) 0.0130(7) 0.0008(5) -0.0020(6) -0.0084(6)
C8_1 0.0221(9) 0.0165(8) 0.0171(8) 0.0042(6) -0.0063(7) -0.0045(7)
N8_1 0.0165(7) 0.0142(7) 0.0158(7) -0.0021(5) -0.0009(6) -0.0067(6)
C9_1 0.0204(9) 0.0238(10) 0.0140(8) -0.0030(7) -0.0018(7) -0.0054(8)
N9_1 0.0156(7) 0.0141(7) 0.0130(6) -0.0008(5) -0.0028(5) -0.0057(6)
C10_1 0.0210(9) 0.0221(9) 0.0145(8) -0.0033(7) -0.0015(7) -0.0077(7)
N10_1 0.0146(7) 0.0121(7) 0.0136(7) 0.0012(5) -0.0034(5) -0.0044(6)
C11_1 0.0207(9) 0.0213(9) 0.0180(8) -0.0020(7) 0.0021(7) -0.0107(7)
C12_1 0.0229(9) 0.0219(9) 0.0140(8) -0.0014(6) 0.0001(7) -0.0118(8)
C13_1 0.0173(8) 0.0187(8) 0.0136(7) -0.0007(6) -0.0041(6) -0.0073(7)
C14_1 0.0179(8) 0.0175(8) 0.0146(7) -0.0017(6) -0.0023(6) -0.0071(7)
C15_1 0.0211(8) 0.0177(8) 0.0137(7) 0.0020(6) -0.0067(6) -0.0085(7)
C16_1 0.0179(8) 0.0168(8) 0.0146(7) 0.0029(6) -0.0062(6) -0.0076(6)
C17_1 0.0227(9) 0.0213(9) 0.0182(8) -0.0048(7) -0.0030(7) -0.0086(8)
C18_1 0.0251(10) 0.0295(11) 0.0188(9) -0.0085(7) 0.0021(7) -0.0126(8)
C19_1 0.0279(10) 0.0396(13) 0.0220(9) -0.0102(9) 0.0057(8) -0.0211(10)
C20_1 0.0302(11) 0.0264(11) 0.0160(8) -0.0034(7) 0.0005(7) -0.0179(9)
C21_1 0.0246(9) 0.0227(10) 0.0202(8) 0.0038(7) -0.0124(7) -0.0120(8)
C22_1 0.0269(10) 0.0328(11) 0.0238(9) 0.0081(8) -0.0148(8) -0.0143(9)
C23_1 0.0242(10) 0.0261(11) 0.0331(11) 0.0087(8) -0.0171(9) -0.0079(8)
C24_1 0.0266(10) 0.0207(9) 0.0232(9) 0.0081(7) -0.0113(8) -0.0095(8)
C25_1 0.0533(16) 0.0144(9) 0.0200(9) -0.0024(7) -0.0002(10) -0.0114(10)
C26_1 0.0195(10) 0.0417(14) 0.0190(9) -0.0003(9) -0.0022(8) -0.0080(10)
C27_1 0.0605(17) 0.0378(14) 0.0346(12) 0.0200(10) -0.0323(12) -0.0369(13)
C28_1 0.0195(10) 0.0552(17) 0.0208(10) 0.0044(10) -0.0045(8) -0.0013(11)
C29_1 0.0149(7) 0.0116(7) 0.0131(7) 0.0011(6) -0.0042(6) -0.0032(6)
C30_1 0.0205(9) 0.0146(8) 0.0145(8) -0.0002(6) -0.0041(7) -0.0076(7)
C31_1 0.0240(9) 0.0165(9) 0.0205(9) 0.0027(7) -0.0079(7) -0.0099(7)
C32_1 0.0173(8) 0.0190(9) 0.0253(9) 0.0059(7) -0.0077(7) -0.0076(7)
C33_1 0.0160(8) 0.0140(8) 0.0243(9) 0.0013(7) -0.0023(7) -0.0025(7)
C34_1 0.0170(8) 0.0133(8) 0.0182(8) -0.0006(6) -0.0030(6) -0.0042(6)
C35_1 0.0184(9) 0.0234(10) 0.0388(12) 0.0069(9) -0.0074(9) -0.0089(8)
C36_1 0.0124(7) 0.0131(8) 0.0154(8) -0.0009(6) -0.0049(6) -0.0036(6)
C37_1 0.0176(8) 0.0168(8) 0.0141(7) 0.0004(6) -0.0040(6) -0.0078(7)
C38_1 0.0156(8) 0.0201(9) 0.0178(8) -0.0054(7) -0.0042(6) -0.0060(7)
C39_1 0.0177(8) 0.0179(9) 0.0265(10) -0.0048(7) -0.0066(7) -0.0047(7)
C40_1 0.0266(10) 0.0125(8) 0.0262(10) 0.0008(7) -0.0085(8) -0.0045(7)
C41_1 0.0222(9) 0.0153(8) 0.0181(8) 0.0013(6) -0.0042(7) -0.0049(7)
C42_1 0.0232(10) 0.0178(10) 0.0382(12) -0.0102(8) -0.0087(9) -0.0010(8)
Fe1_2 0.01347(11) 0.01173(11) 0.01069(10) 0.00079(8) -0.00397(8) -0.00513(9)
B1_2 0.0210(10) 0.0214(11) 0.0147(9) 0.0033(7) -0.0057(8) -0.0137(9)
N1_2 0.0135(6) 0.0141(7) 0.0119(6) 0.0005(5) -0.0036(5) -0.0044(5)
C2_2 0.0155(8) 0.0147(8) 0.0128(7) 0.0005(6) -0.0047(6) -0.0054(6)
N2_2 0.0128(7) 0.0140(7) 0.0139(7) 0.0001(5) -0.0031(5) -0.0039(6)
B2_2 0.0149(9) 0.0133(9) 0.0124(8) -0.0014(7) -0.0020(7) -0.0024(7)
C3_2 0.0166(8) 0.0116(7) 0.0130(7) 0.0004(6) -0.0036(6) -0.0045(6)
N3_2 0.0189(7) 0.0151(7) 0.0137(6) -0.0004(5) -0.0050(5) -0.0084(6)
C4_2 0.0163(8) 0.0129(8) 0.0137(7) 0.0005(6) -0.0047(6) -0.0071(6)
N4_2 0.0196(7) 0.0155(7) 0.0157(7) 0.0004(5) -0.0057(6) -0.0089(6)
C5_2 0.0147(8) 0.0156(8) 0.0177(8) 0.0018(6) -0.0054(6) -0.0034(6)
N5_2 0.0193(7) 0.0192(7) 0.0110(6) 0.0008(5) -0.0039(6) -0.0090(6)
C6_2 0.0154(8) 0.0160(8) 0.0172(8) 0.0032(6) -0.0065(6) -0.0033(6)
N6_2 0.0151(7) 0.0169(8) 0.0136(7) -0.0002(5) -0.0019(5) -0.0055(6)
C7_2 0.0272(10) 0.0198(9) 0.0212(9) -0.0018(7) -0.0070(8) -0.0137(8)
N7_2 0.0192(7) 0.0172(7) 0.0114(6) 0.0001(5) -0.0042(5) -0.0065(6)
C8_2 0.0308(10) 0.0226(9) 0.0180(8) -0.0020(7) -0.0078(7) -0.0151(8)
N8_2 0.0158(7) 0.0181(8) 0.0121(6) -0.0017(5) -0.0015(5) -0.0045(6)
C9_2 0.0201(8) 0.0195(9) 0.0140(7) -0.0010(6) -0.0006(6) -0.0082(7)
N9_2 0.0160(7) 0.0125(7) 0.0117(6) 0.0009(5) -0.0035(5) -0.0052(6)
C10_2 0.0214(9) 0.0214(9) 0.0118(7) -0.0010(6) 0.0004(6) -0.0095(7)
N10_2 0.0128(6) 0.0144(7) 0.0127(6) -0.0010(5) -0.0018(5) -0.0055(5)
C11_2 0.0194(9) 0.0243(10) 0.0142(8) -0.0023(7) -0.0001(7) -0.0047(8)
C12_2 0.0221(9) 0.0236(10) 0.0121(7) -0.0011(7) -0.0025(7) -0.0059(8)
C13_2 0.0151(7) 0.0150(8) 0.0122(7) -0.0012(6) -0.0043(6) -0.0044(6)
C14_2 0.0162(7) 0.0158(8) 0.0133(7) 0.0003(6) -0.0047(6) -0.0057(6)
C15_2 0.0224(8) 0.0204(9) 0.0140(7) 0.0033(6) -0.0080(6) -0.0105(7)
C16_2 0.0171(8) 0.0172(8) 0.0144(7) 0.0020(6) -0.0059(6) -0.0065(6)
C17_2 0.0191(8) 0.0169(8) 0.0155(8) 0.0008(6) -0.0023(6) -0.0058(7)
C18_2 0.0217(9) 0.0208(9) 0.0139(8) 0.0001(6) -0.0007(6) -0.0058(7)
C19_2 0.0194(8) 0.0196(9) 0.0167(8) -0.0016(6) -0.0007(7) -0.0023(7)
C20_2 0.0208(9) 0.0152(8) 0.0163(8) -0.0036(6) -0.0036(7) -0.0036(7)
C21_2 0.0251(9) 0.0211(10) 0.0237(9) 0.0070(7) -0.0138(8) -0.0081(8)
C22_2 0.0301(11) 0.0285(11) 0.0333(11) 0.0107(9) -0.0206(9) -0.0121(9)
C23_2 0.0248(10) 0.0298(11) 0.0326(11) 0.0083(8) -0.0163(9) -0.0126(9)
C24_2 0.0264(10) 0.0237(10) 0.0217(9) 0.0033(7) -0.0112(8) -0.0135(8)
C25_2 0.0601(17) 0.0372(14) 0.0233(10) 0.0096(9) -0.0165(11) -0.0373(13)
C26_2 0.0176(9) 0.0436(14) 0.0221(10) 0.0010(9) -0.0035(8) -0.0064(9)
C27_2 0.0396(12) 0.0191(10) 0.0171(9) -0.0022(7) -0.0022(8) -0.0120(9)
C28_2 0.0142(9) 0.0360(12) 0.0176(9) -0.0003(8) -0.0010(7) -0.0079(8)
C29_2 0.0161(8) 0.0150(8) 0.0120(7) 0.0014(6) -0.0046(6) -0.0064(7)
C30_2 0.0260(10) 0.0144(8) 0.0148(8) 0.0031(6) -0.0018(7) -0.0056(7)
C31_2 0.0285(10) 0.0161(9) 0.0173(8) 0.0041(7) -0.0052(8) -0.0063(8)
C32_2 0.0182(8) 0.0153(8) 0.0191(8) -0.0006(6) -0.0067(7) -0.0040(7)
C33_2 0.0159(8) 0.0198(9) 0.0149(7) -0.0009(6) -0.0035(6) -0.0083(7)
C34_2 0.0161(8) 0.0155(8) 0.0144(7) 0.0019(6) -0.0038(6) -0.0067(7)
C35_2 0.0218(9) 0.0176(9) 0.0229(9) -0.0019(7) -0.0079(7) -0.0031(7)
C36_2 0.0150(7) 0.0146(8) 0.0131(7) 0.0028(6) -0.0056(6) -0.0074(6)
C37_2 0.0166(8) 0.0136(8) 0.0180(8) -0.0013(6) -0.0031(6) -0.0056(6)
C38_2 0.0160(8) 0.0196(9) 0.0171(8) 0.0015(6) -0.0028(6) -0.0056(7)
C39_2 0.0161(8) 0.0177(9) 0.0196(8) 0.0042(7) -0.0051(7) -0.0065(7)
C40_2 0.0222(9) 0.0211(9) 0.0189(8) 0.0026(7) -0.0080(7) -0.0131(8)
C41_2 0.0208(9) 0.0167(8) 0.0157(8) -0.0003(6) -0.0061(7) -0.0080(7)
C42_2 0.0177(9) 0.0309(12) 0.0299(10) 0.0024(9) -0.0046(8) -0.0129(9)
C1_2 0.0123(7) 0.0132(8) 0.0127(7) 0.0001(6) -0.0035(6) -0.0039(6)

loop_
_atom_type_symbol
_atom_type_description
_atom_type_scat_dispersion_real
_atom_type_scat_dispersion_imag
_atom_type_scat_source
C C 0.0033 0.0016 'International Tables Vol C Tables 4.2.6.8 and 6.1.1.4'
H H 0.0000 0.0000 'International Tables Vol C Tables 4.2.6.8 and 6.1.1.4'
B B 0.0013 0.0007 'International Tables Vol C Tables 4.2.6.8 and 6.1.1.4'
Fe Fe 0.3463 0.8444 'International Tables Vol C Tables 4.2.6.8 and 6.1.1.4'
N N 0.0061 0.0033 'International Tables Vol C Tables 4.2.6.8 and 6.1.1.4'

loop_
_geom_angle_atom_site_label_1
_geom_angle_atom_site_label_2
_geom_angle_atom_site_label_3
_geom_angle
_geom_angle_site_symmetry_1
_geom_angle_site_symmetry_3
_geom_angle_publ_flag
C1_1 Fe1_1 N9_1 173.60(7) . . ?
C1_1 Fe1_1 N10_1 86.84(8) . . ?
C2_1 Fe1_1 C1_1 91.77(8) . . ?
C2_1 Fe1_1 N9_1 88.17(7) . . ?
C2_1 Fe1_1 N10_1 178.51(8) . . ?
N10_1 Fe1_1 N9_1 93.27(7) . . ?
N4_1 B1_1 N6_1 113.05(16) . . ?
N4_1 B1_1 C25_1 109.52(16) . . ?
N4_1 B1_1 C26_1 106.46(17) . . ?
N6_1 B1_1 C25_1 106.40(19) . . ?
N6_1 B1_1 C26_1 107.56(17) . . ?
C25_1 B1_1 C26_1 114.0(2) . . ?
C1_1 N1_1 C6_1 110.14(16) . . ?
C1_1 N1_1 C13_1 130.75(16) . . ?
C6_1 N1_1 C13_1 118.97(16) . . ?
N1_1 C1_1 Fe1_1 129.94(14) . . ?
N2_1 C1_1 Fe1_1 124.35(14) . . ?
N2_1 C1_1 N1_1 105.68(17) . . ?
N3_1 C2_1 Fe1_1 120.87(14) . . ?
N4_1 C2_1 Fe1_1 132.27(14) . . ?
N4_1 C2_1 N3_1 106.86(16) . . ?
C1_1 N2_1 B2_1 133.30(17) . . ?
C1_1 N2_1 C5_1 108.70(17) . . ?
C5_1 N2_1 B2_1 116.52(17) . . ?
N2_1 B2_1 N8_1 112.45(16) . . ?
N2_1 B2_1 C27_1 109.44(19) . . ?
N2_1 B2_1 C28_1 107.42(17) . . ?
N8_1 B2_1 C27_1 107.25(17) . . ?
N8_1 B2_1 C28_1 107.96(19) . . ?
C28_1 B2_1 C27_1 112.4(2) . . ?
N6_1 C3_1 N5_1 108.03(16) . . ?
N6_1 C3_1 N9_1 126.47(17) . . ?
N9_1 C3_1 N5_1 125.23(17) . . ?
C2_1 N3_1 C8_1 110.08(16) . . ?
C2_1 N3_1 C14_1 121.71(16) . . ?
C8_1 N3_1 C14_1 127.50(16) . . ?
N8_1 C4_1 N7_1 108.77(16) . . ?
N8_1 C4_1 N10_1 128.13(18) . . ?
N10_1 C4_1 N7_1 122.93(18) . . ?
C2_1 N4_1 B1_1 130.26(16) . . ?
C2_1 N4_1 C7_1 108.36(16) . . ?
C7_1 N4_1 B1_1 120.60(17) . . ?
N2_1 C5_1 H5_1 125.5 . . ?
C6_1 C5_1 N2_1 108.96(18) . . ?
C6_1 C5_1 H5_1 125.5 . . ?
C3_1 N5_1 C15_1 129.66(16) . . ?
C10_1 N5_1 C3_1 107.90(16) . . ?
C10_1 N5_1 C15_1 120.92(15) . . ?
N1_1 C6_1 H6_1 126.7 . . ?
C5_1 C6_1 N1_1 106.53(18) . . ?
C5_1 C6_1 H6_1 126.7 . . ?
C3_1 N6_1 B1_1 136.12(16) . . ?
C3_1 N6_1 C9_1 107.37(17) . . ?
C9_1 N6_1 B1_1 116.00(16) . . ?
N4_1 C7_1 H7_1 125.6 . . ?
C8_1 C7_1 N4_1 108.76(18) . . ?
C8_1 C7_1 H7_1 125.6 . . ?
C4_1 N7_1 C12_1 108.52(17) . . ?
C4_1 N7_1 C16_1 123.26(16) . . ?
C12_1 N7_1 C16_1 127.81(16) . . ?
N3_1 C8_1 H8_1 127.0 . . ?
C7_1 C8_1 N3_1 105.92(17) . . ?
C7_1 C8_1 H8_1 127.0 . . ?
C4_1 N8_1 B2_1 131.50(16) . . ?
C4_1 N8_1 C11_1 107.06(17) . . ?
C11_1 N8_1 B2_1 121.38(17) . . ?
N6_1 C9_1 H9_1 125.4 . . ?
C10_1 C9_1 N6_1 109.17(18) . . ?
C10_1 C9_1 H9_1 125.4 . . ?
C3_1 N9_1 Fe1_1 113.99(13) . . ?
C3_1 N9_1 C29_1 119.99(16) . . ?
C29_1 N9_1 Fe1_1 125.83(12) . . ?
N5_1 C10_1 H10_1 126.2 . . ?
C9_1 C10_1 N5_1 107.52(17) . . ?
C9_1 C10_1 H10_1 126.2 . . ?
C4_1 N10_1 Fe1_1 102.59(12) . . ?
C4_1 N10_1 C36_1 118.57(16) . . ?
C36_1 N10_1 Fe1_1 132.30(13) . . ?
N8_1 C11_1 H11_1 125.5 . . ?
C12_1 C11_1 N8_1 108.93(17) . . ?
C12_1 C11_1 H11_1 125.5 . . ?
N7_1 C12_1 H12_1 126.6 . . ?
C11_1 C12_1 N7_1 106.71(17) . . ?
C11_1 C12_1 H12_1 126.6 . . ?
N1_1 C13_1 H13_1 107.6 . . ?
N1_1 C13_1 C14_1 115.29(15) . . ?
N1_1 C13_1 C17_1 108.67(16) . . ?
C14_1 C13_1 H13_1 107.6 . . ?
C14_1 C13_1 C17_1 109.75(15) . . ?
C17_1 C13_1 H13_1 107.6 . . ?
N3_1 C14_1 C13_1 113.63(15) . . ?
N3_1 C14_1 H14_1 107.8 . . ?
N3_1 C14_1 C20_1 110.54(16) . . ?
C13_1 C14_1 H14_1 107.8 . . ?
C13_1 C14_1 C20_1 108.96(15) . . ?
C20_1 C14_1 H14_1 107.8 . . ?
N5_1 C15_1 H15_1 106.0 . . ?
N5_1 C15_1 C16_1 112.59(15) . . ?
N5_1 C15_1 C21_1 114.96(16) . . ?
C16_1 C15_1 H15_1 106.0 . . ?
C21_1 C15_1 H15_1 106.0 . . ?
C21_1 C15_1 C16_1 110.62(16) . . ?
N7_1 C16_1 C15_1 110.53(15) . . ?
N7_1 C16_1 H16_1 108.2 . . ?
N7_1 C16_1 C24_1 111.22(16) . . ?
C15_1 C16_1 H16_1 108.2 . . ?
C24_1 C16_1 C15_1 110.45(16) . . ?
C24_1 C16_1 H16_1 108.2 . . ?
C13_1 C17_1 H17A_1 109.3 . . ?
C13_1 C17_1 H17B_1 109.3 . . ?
H17A_1 C17_1 H17B_1 107.9 . . ?
C18_1 C17_1 C13_1 111.66(17) . . ?
C18_1 C17_1 H17A_1 109.3 . . ?
C18_1 C17_1 H17B_1 109.3 . . ?
C17_1 C18_1 H18A_1 109.5 . . ?
C17_1 C18_1 H18B_1 109.5 . . ?
H18A_1 C18_1 H18B_1 108.1 . . ?
C19_1 C18_1 C17_1 110.57(17) . . ?
C19_1 C18_1 H18A_1 109.5 . . ?
C19_1 C18_1 H18B_1 109.5 . . ?
C18_1 C19_1 H19A_1 109.6 . . ?
C18_1 C19_1 H19B_1 109.6 . . ?
C18_1 C19_1 C20_1 110.38(18) . . ?
H19A_1 C19_1 H19B_1 108.1 . . ?
C20_1 C19_1 H19A_1 109.6 . . ?
C20_1 C19_1 H19B_1 109.6 . . ?
C14_1 C20_1 H20A_1 109.2 . . ?
C14_1 C20_1 H20B_1 109.2 . . ?
C19_1 C20_1 C14_1 112.10(19) . . ?
C19_1 C20_1 H20A_1 109.2 . . ?
C19_1 C20_1 H20B_1 109.2 . . ?
H20A_1 C20_1 H20B_1 107.9 . . ?
C15_1 C21_1 H21A_1 109.7 . . ?
C15_1 C21_1 H21B_1 109.7 . . ?
C15_1 C21_1 C22_1 109.81(17) . . ?
H21A_1 C21_1 H21B_1 108.2 . . ?
C22_1 C21_1 H21A_1 109.7 . . ?
C22_1 C21_1 H21B_1 109.7 . . ?
C21_1 C22_1 H22A_1 109.6 . . ?
C21_1 C22_1 H22B_1 109.6 . . ?
H22A_1 C22_1 H22B_1 108.1 . . ?
C23_1 C22_1 C21_1 110.20(17) . . ?
C23_1 C22_1 H22A_1 109.6 . . ?
C23_1 C22_1 H22B_1 109.6 . . ?
C22_1 C23_1 H23A_1 109.4 . . ?
C22_1 C23_1 H23B_1 109.4 . . ?
C22_1 C23_1 C24_1 111.06(19) . . ?
H23A_1 C23_1 H23B_1 108.0 . . ?
C24_1 C23_1 H23A_1 109.4 . . ?
C24_1 C23_1 H23B_1 109.4 . . ?
C16_1 C24_1 H24A_1 109.4 . . ?
C16_1 C24_1 H24B_1 109.4 . . ?
C23_1 C24_1 C16_1 111.26(17) . . ?
C23_1 C24_1 H24A_1 109.4 . . ?
C23_1 C24_1 H24B_1 109.4 . . ?
H24A_1 C24_1 H24B_1 108.0 . . ?
B1_1 C25_1 H25A_1 109.5 . . ?
B1_1 C25_1 H25B_1 109.5 . . ?
B1_1 C25_1 H25C_1 109.5 . . ?
H25A_1 C25_1 H25B_1 109.5 . . ?
H25A_1 C25_1 H25C_1 109.5 . . ?
H25B_1 C25_1 H25C_1 109.5 . . ?
B1_1 C26_1 H26A_1 109.5 . . ?
B1_1 C26_1 H26B_1 109.5 . . ?
B1_1 C26_1 H26C_1 109.5 . . ?
H26A_1 C26_1 H26B_1 109.5 . . ?
H26A_1 C26_1 H26C_1 109.5 . . ?
H26B_1 C26_1 H26C_1 109.5 . . ?
B2_1 C27_1 H27A_1 109.5 . . ?
B2_1 C27_1 H27B_1 109.5 . . ?
B2_1 C27_1 H27C_1 109.5 . . ?
H27A_1 C27_1 H27B_1 109.5 . . ?
H27A_1 C27_1 H27C_1 109.5 . . ?
H27B_1 C27_1 H27C_1 109.5 . . ?
B2_1 C28_1 H28A_1 109.5 . . ?
B2_1 C28_1 H28B_1 109.5 . . ?
B2_1 C28_1 H28C_1 109.5 . . ?
H28A_1 C28_1 H28B_1 109.5 . . ?
H28A_1 C28_1 H28C_1 109.5 . . ?
H28B_1 C28_1 H28C_1 109.5 . . ?
N9_1 C29_1 C30_1 123.95(17) . . ?
N9_1 C29_1 C34_1 119.53(17) . . ?
C34_1 C29_1 C30_1 116.50(17) . . ?
C29_1 C30_1 H30_1 119.4 . . ?
C31_1 C30_1 C29_1 121.26(18) . . ?
C31_1 C30_1 H30_1 119.4 . . ?
C30_1 C31_1 H31_1 119.0 . . ?
C30_1 C31_1 C32_1 122.05(19) . . ?
C32_1 C31_1 H31_1 119.0 . . ?
C31_1 C32_1 C33_1 116.84(19) . . ?
C31_1 C32_1 C35_1 122.3(2) . . ?
C33_1 C32_1 C35_1 120.8(2) . . ?
C32_1 C33_1 H33_1 118.9 . . ?
C34_1 C33_1 C32_1 122.17(19) . . ?
C34_1 C33_1 H33_1 118.9 . . ?
C29_1 C34_1 H34_1 119.4 . . ?
C33_1 C34_1 C29_1 121.15(18) . . ?
C33_1 C34_1 H34_1 119.4 . . ?
C32_1 C35_1 H35A_1 109.5 . . ?
C32_1 C35_1 H35B_1 109.5 . . ?
C32_1 C35_1 H35C_1 109.5 . . ?
H35A_1 C35_1 H35B_1 109.5 . . ?
H35A_1 C35_1 H35C_1 109.5 . . ?
H35B_1 C35_1 H35C_1 109.5 . . ?
N10_1 C36_1 C37_1 119.17(17) . . ?
N10_1 C36_1 C41_1 123.81(17) . . ?
C37_1 C36_1 C41_1 116.95(18) . . ?
C36_1 C37_1 H37_1 119.4 . . ?
C38_1 C37_1 C36_1 121.22(18) . . ?
C38_1 C37_1 H37_1 119.4 . . ?
C37_1 C38_1 H38_1 119.0 . . ?
C37_1 C38_1 C39_1 122.03(18) . . ?
C39_1 C38_1 H38_1 119.0 . . ?
C38_1 C39_1 C42_1 121.5(2) . . ?
C40_1 C39_1 C38_1 116.76(19) . . ?
C40_1 C39_1 C42_1 121.7(2) . . ?
C39_1 C40_1 H40_1 118.9 . . ?
C41_1 C40_1 C39_1 122.3(2) . . ?
C41_1 C40_1 H40_1 118.9 . . ?
C36_1 C41_1 H41_1 119.6 . . ?
C40_1 C41_1 C36_1 120.73(19) . . ?
C40_1 C41_1 H41_1 119.6 . . ?
C39_1 C42_1 H42A_1 109.5 . . ?
C39_1 C42_1 H42B_1 109.5 . . ?
C39_1 C42_1 H42C_1 109.5 . . ?
H42A_1 C42_1 H42B_1 109.5 . . ?
H42A_1 C42_1 H42C_1 109.5 . . ?
H42B_1 C42_1 H42C_1 109.5 . . ?
C2_2 Fe1_2 N9_2 85.59(7) . . ?
C2_2 Fe1_2 N10_2 175.91(7) . . ?
C2_2 Fe1_2 C1_2 89.93(8) . . ?
N10_2 Fe1_2 N9_2 97.14(7) . . ?
C1_2 Fe1_2 N9_2 172.68(7) . . ?
C1_2 Fe1_2 N10_2 87.66(7) . . ?
N4_2 B1_2 N6_2 110.86(16) . . ?
N4_2 B1_2 C25_2 110.00(18) . . ?
N4_2 B1_2 C26_2 107.94(17) . . ?
C25_2 B1_2 N6_2 106.41(17) . . ?
C26_2 B1_2 N6_2 107.05(18) . . ?
C26_2 B1_2 C25_2 114.5(2) . . ?
C6_2 N1_2 C13_2 119.09(15) . . ?
C1_2 N1_2 C6_2 110.23(15) . . ?
C1_2 N1_2 C13_2 130.47(15) . . ?
N3_2 C2_2 Fe1_2 120.22(14) . . ?
N4_2 C2_2 Fe1_2 132.53(14) . . ?
N4_2 C2_2 N3_2 106.49(16) . . ?
C5_2 N2_2 B2_2 117.84(16) . . ?
C1_2 N2_2 B2_2 131.77(16) . . ?
C1_2 N2_2 C5_2 109.17(16) . . ?
N2_2 B2_2 N8_2 111.99(15) . . ?
N2_2 B2_2 C27_2 111.87(16) . . ?
N2_2 B2_2 C28_2 106.23(16) . . ?
N8_2 B2_2 C27_2 105.90(17) . . ?
N8_2 B2_2 C28_2 108.84(16) . . ?
C28_2 B2_2 C27_2 112.06(18) . . ?
N5_2 C3_2 N9_2 123.87(17) . . ?
N6_2 C3_2 N5_2 108.22(16) . . ?
N6_2 C3_2 N9_2 127.91(17) . . ?
C2_2 N3_2 C8_2 110.23(16) . . ?
C2_2 N3_2 C14_2 122.48(16) . . ?
C8_2 N3_2 C14_2 126.94(16) . . ?
N8_2 C4_2 N7_2 108.68(16) . . ?
N10_2 C4_2 N7_2 125.68(17) . . ?
N10_2 C4_2 N8_2 125.16(17) . . ?
C2_2 N4_2 B1_2 128.69(17) . . ?
C2_2 N4_2 C7_2 108.64(16) . . ?
C7_2 N4_2 B1_2 121.53(16) . . ?
N2_2 C5_2 H5_2 125.7 . . ?
C6_2 C5_2 N2_2 108.65(17) . . ?
C6_2 C5_2 H5_2 125.7 . . ?
C3_2 N5_2 C10_2 108.47(16) . . ?
C3_2 N5_2 C15_2 128.17(16) . . ?
C10_2 N5_2 C15_2 123.33(16) . . ?
N1_2 C6_2 H6_2 126.9 . . ?
C5_2 C6_2 N1_2 106.23(16) . . ?
C5_2 C6_2 H6_2 126.9 . . ?
C3_2 N6_2 B1_2 134.73(16) . . ?
C3_2 N6_2 C9_2 107.28(17) . . ?
C9_2 N6_2 B1_2 117.95(16) . . ?
N4_2 C7_2 H7_2 125.8 . . ?
C8_2 C7_2 N4_2 108.45(17) . . ?
C8_2 C7_2 H7_2 125.8 . . ?
C4_2 N7_2 C12_2 108.21(16) . . ?
C4_2 N7_2 C16_2 121.74(15) . . ?
C12_2 N7_2 C16_2 126.02(16) . . ?
N3_2 C8_2 H8_2 126.9 . . ?
C7_2 C8_2 N3_2 106.18(17) . . ?
C7_2 C8_2 H8_2 126.9 . . ?
C4_2 N8_2 B2_2 131.21(16) . . ?
C4_2 N8_2 C11_2 107.03(16) . . ?
C11_2 N8_2 B2_2 120.26(16) . . ?
N6_2 C9_2 H9_2 125.4 . . ?
C10_2 C9_2 N6_2 109.13(17) . . ?
C10_2 C9_2 H9_2 125.4 . . ?
C3_2 N9_2 Fe1_2 110.18(12) . . ?
C3_2 N9_2 C29_2 115.14(16) . . ?
C29_2 N9_2 Fe1_2 122.25(12) . . ?
N5_2 C10_2 H10_2 126.6 . . ?
C9_2 C10_2 N5_2 106.88(16) . . ?
C9_2 C10_2 H10_2 126.6 . . ?
C4_2 N10_2 Fe1_2 100.10(12) . . ?
C4_2 N10_2 C36_2 121.58(16) . . ?
C36_2 N10_2 Fe1_2 133.66(13) . . ?
N8_2 C11_2 H11_2 125.5 . . ?
C12_2 C11_2 N8_2 109.03(18) . . ?
C12_2 C11_2 H11_2 125.5 . . ?
N7_2 C12_2 H12_2 126.5 . . ?
C11_2 C12_2 N7_2 107.03(17) . . ?
C11_2 C12_2 H12_2 126.5 . . ?
N1_2 C13_2 H13_2 107.9 . . ?
N1_2 C13_2 C14_2 113.80(14) . . ?
N1_2 C13_2 C17_2 109.23(15) . . ?
C14_2 C13_2 H13_2 107.9 . . ?
C14_2 C13_2 C17_2 109.88(15) . . ?
C17_2 C13_2 H13_2 107.9 . . ?
N3_2 C14_2 C13_2 112.63(15) . . ?
N3_2 C14_2 H14_2 107.5 . . ?
N3_2 C14_2 C20_2 109.91(15) . . ?
C13_2 C14_2 H14_2 107.5 . . ?
C20_2 C14_2 C13_2 111.65(14) . . ?
C20_2 C14_2 H14_2 107.5 . . ?
N5_2 C15_2 H15_2 107.0 . . ?
N5_2 C15_2 C16_2 114.05(15) . . ?
N5_2 C15_2 C21_2 112.57(16) . . ?
C16_2 C15_2 H15_2 107.0 . . ?
C21_2 C15_2 H15_2 107.0 . . ?
C21_2 C15_2 C16_2 108.89(16) . . ?
N7_2 C16_2 C15_2 111.61(15) . . ?
N7_2 C16_2 H16_2 107.5 . . ?
N7_2 C16_2 C24_2 113.98(16) . . ?
C15_2 C16_2 H16_2 107.5 . . ?
C24_2 C16_2 C15_2 108.47(15) . . ?
C24_2 C16_2 H16_2 107.5 . . ?
C13_2 C17_2 H17A_2 109.0 . . ?
C13_2 C17_2 H17B_2 109.0 . . ?
H17A_2 C17_2 H17B_2 107.8 . . ?
C18_2 C17_2 C13_2 113.12(17) . . ?
C18_2 C17_2 H17A_2 109.0 . . ?
C18_2 C17_2 H17B_2 109.0 . . ?
C17_2 C18_2 H18A_2 109.6 . . ?
C17_2 C18_2 H18B_2 109.6 . . ?
C17_2 C18_2 C19_2 110.20(16) . . ?
H18A_2 C18_2 H18B_2 108.1 . . ?
C19_2 C18_2 H18A_2 109.6 . . ?
C19_2 C18_2 H18B_2 109.6 . . ?
C18_2 C19_2 H19A_2 109.9 . . ?
C18_2 C19_2 H19B_2 109.9 . . ?
C18_2 C19_2 C20_2 109.09(16) . . ?
H19A_2 C19_2 H19B_2 108.3 . . ?
C20_2 C19_2 H19A_2 109.9 . . ?
C20_2 C19_2 H19B_2 109.9 . . ?
C14_2 C20_2 H20A_2 109.2 . . ?
C14_2 C20_2 H20B_2 109.2 . . ?
C19_2 C20_2 C14_2 112.13(16) . . ?
C19_2 C20_2 H20A_2 109.2 . . ?
C19_2 C20_2 H20B_2 109.2 . . ?
H20A_2 C20_2 H20B_2 107.9 . . ?
C15_2 C21_2 H21A_2 109.7 . . ?
C15_2 C21_2 H21B_2 109.7 . . ?
C15_2 C21_2 C22_2 109.63(18) . . ?
H21A_2 C21_2 H21B_2 108.2 . . ?
C22_2 C21_2 H21A_2 109.7 . . ?
C22_2 C21_2 H21B_2 109.7 . . ?
C21_2 C22_2 H22A_2 109.3 . . ?
C21_2 C22_2 H22B_2 109.3 . . ?
H22A_2 C22_2 H22B_2 107.9 . . ?
C23_2 C22_2 C21_2 111.77(17) . . ?
C23_2 C22_2 H22A_2 109.3 . . ?
C23_2 C22_2 H22B_2 109.3 . . ?
C22_2 C23_2 H23A_2 109.2 . . ?
C22_2 C23_2 H23B_2 109.2 . . ?
C22_2 C23_2 C24_2 112.01(18) . . ?
H23A_2 C23_2 H23B_2 107.9 . . ?
C24_2 C23_2 H23A_2 109.2 . . ?
C24_2 C23_2 H23B_2 109.2 . . ?
C16_2 C24_2 C23_2 109.99(18) . . ?
C16_2 C24_2 H24A_2 109.7 . . ?
C16_2 C24_2 H24B_2 109.7 . . ?
C23_2 C24_2 H24A_2 109.7 . . ?
C23_2 C24_2 H24B_2 109.7 . . ?
H24A_2 C24_2 H24B_2 108.2 . . ?
B1_2 C25_2 H25A_2 109.5 . . ?
B1_2 C25_2 H25B_2 109.5 . . ?
B1_2 C25_2 H25C_2 109.5 . . ?
H25A_2 C25_2 H25B_2 109.5 . . ?
H25A_2 C25_2 H25C_2 109.5 . . ?
H25B_2 C25_2 H25C_2 109.5 . . ?
B1_2 C26_2 H26A_2 109.5 . . ?
B1_2 C26_2 H26B_2 109.5 . . ?
B1_2 C26_2 H26C_2 109.5 . . ?
H26A_2 C26_2 H26B_2 109.5 . . ?
H26A_2 C26_2 H26C_2 109.5 . . ?
H26B_2 C26_2 H26C_2 109.5 . . ?
B2_2 C27_2 H27A_2 109.5 . . ?
B2_2 C27_2 H27B_2 109.5 . . ?
B2_2 C27_2 H27C_2 109.5 . . ?
H27A_2 C27_2 H27B_2 109.5 . . ?
H27A_2 C27_2 H27C_2 109.5 . . ?
H27B_2 C27_2 H27C_2 109.5 . . ?
B2_2 C28_2 H28A_2 109.5 . . ?
B2_2 C28_2 H28B_2 109.5 . . ?
B2_2 C28_2 H28C_2 109.5 . . ?
H28A_2 C28_2 H28B_2 109.5 . . ?
H28A_2 C28_2 H28C_2 109.5 . . ?
H28B_2 C28_2 H28C_2 109.5 . . ?
N9_2 C29_2 C30_2 123.34(17) . . ?
N9_2 C29_2 C34_2 119.94(17) . . ?
C34_2 C29_2 C30_2 116.70(18) . . ?
C29_2 C30_2 H30_2 119.5 . . ?
C31_2 C30_2 C29_2 121.05(18) . . ?
C31_2 C30_2 H30_2 119.5 . . ?
C30_2 C31_2 H31_2 118.9 . . ?
C30_2 C31_2 C32_2 122.23(19) . . ?
C32_2 C31_2 H31_2 118.9 . . ?
C31_2 C32_2 C33_2 116.52(18) . . ?
C31_2 C32_2 C35_2 121.71(19) . . ?
C33_2 C32_2 C35_2 121.77(18) . . ?
C32_2 C33_2 H33_2 119.1 . . ?
C34_2 C33_2 C32_2 121.88(17) . . ?
C34_2 C33_2 H33_2 119.1 . . ?
C29_2 C34_2 H34_2 119.2 . . ?
C33_2 C34_2 C29_2 121.53(18) . . ?
C33_2 C34_2 H34_2 119.2 . . ?
C32_2 C35_2 H35A_2 109.5 . . ?
C32_2 C35_2 H35B_2 109.5 . . ?
C32_2 C35_2 H35C_2 109.5 . . ?
H35A_2 C35_2 H35B_2 109.5 . . ?
H35A_2 C35_2 H35C_2 109.5 . . ?
H35B_2 C35_2 H35C_2 109.5 . . ?
N10_2 C36_2 C37_2 119.84(17) . . ?
N10_2 C36_2 C41_2 123.01(17) . . ?
C37_2 C36_2 C41_2 117.01(17) . . ?
C36_2 C37_2 H37_2 119.3 . . ?
C38_2 C37_2 C36_2 121.40(18) . . ?
C38_2 C37_2 H37_2 119.3 . . ?
C37_2 C38_2 H38_2 119.0 . . ?
C37_2 C38_2 C39_2 122.09(18) . . ?
C39_2 C38_2 H38_2 119.0 . . ?
C38_2 C39_2 C40_2 116.58(18) . . ?
C38_2 C39_2 C42_2 120.93(19) . . ?
C40_2 C39_2 C42_2 122.5(2) . . ?
C39_2 C40_2 H40_2 118.9 . . ?
C41_2 C40_2 C39_2 122.23(19) . . ?
C41_2 C40_2 H40_2 118.9 . . ?
C36_2 C41_2 H41_2 119.7 . . ?
C40_2 C41_2 C36_2 120.68(19) . . ?
C40_2 C41_2 H41_2 119.7 . . ?
C39_2 C42_2 H42A_2 109.5 . . ?
C39_2 C42_2 H42B_2 109.5 . . ?
C39_2 C42_2 H42C_2 109.5 . . ?
H42A_2 C42_2 H42B_2 109.5 . . ?
H42A_2 C42_2 H42C_2 109.5 . . ?
H42B_2 C42_2 H42C_2 109.5 . . ?
N1_2 C1_2 Fe1_2 130.91(14) . . ?
N2_2 C1_2 Fe1_2 123.37(13) . . ?
N2_2 C1_2 N1_2 105.72(16) . . ?

loop_
_geom_bond_atom_site_label_1
_geom_bond_atom_site_label_2
_geom_bond_distance
_geom_bond_site_symmetry_2
_geom_bond_publ_flag
Fe1_1 C1_1 1.962(2) . ?
Fe1_1 C2_1 1.936(2) . ?
Fe1_1 N9_1 2.0007(16) . ?
Fe1_1 N10_1 1.9769(16) . ?
B1_1 N4_1 1.573(3) . ?
B1_1 N6_1 1.615(3) . ?
B1_1 C25_1 1.619(3) . ?
B1_1 C26_1 1.620(3) . ?
N1_1 C1_1 1.371(2) . ?
N1_1 C6_1 1.388(2) . ?
N1_1 C13_1 1.479(2) . ?
C1_1 N2_1 1.370(2) . ?
C2_1 N3_1 1.367(2) . ?
C2_1 N4_1 1.350(3) . ?
N2_1 B2_1 1.592(3) . ?
N2_1 C5_1 1.388(3) . ?
B2_1 N8_1 1.601(3) . ?
B2_1 C27_1 1.625(3) . ?
B2_1 C28_1 1.615(3) . ?
C3_1 N5_1 1.384(2) . ?
C3_1 N6_1 1.354(3) . ?
C3_1 N9_1 1.356(2) . ?
N3_1 C8_1 1.386(2) . ?
N3_1 C14_1 1.460(2) . ?
C4_1 N7_1 1.359(2) . ?
C4_1 N8_1 1.348(3) . ?
C4_1 N10_1 1.357(2) . ?
N4_1 C7_1 1.396(2) . ?
C5_1 H5_1 0.9500 . ?
C5_1 C6_1 1.339(3) . ?
N5_1 C10_1 1.383(2) . ?
N5_1 C15_1 1.478(2) . ?
C6_1 H6_1 0.9500 . ?
N6_1 C9_1 1.393(2) . ?
C7_1 H7_1 0.9500 . ?
C7_1 C8_1 1.352(3) . ?
N7_1 C12_1 1.386(2) . ?
N7_1 C16_1 1.471(2) . ?
C8_1 H8_1 0.9500 . ?
N8_1 C11_1 1.395(3) . ?
C9_1 H9_1 0.9500 . ?
C9_1 C10_1 1.342(3) . ?
N9_1 C29_1 1.390(2) . ?
C10_1 H10_1 0.9500 . ?
N10_1 C36_1 1.379(2) . ?
C11_1 H11_1 0.9500 . ?
C11_1 C12_1 1.350(3) . ?
C12_1 H12_1 0.9500 . ?
C13_1 H13_1 1.0000 . ?
C13_1 C14_1 1.526(3) . ?
C13_1 C17_1 1.543(3) . ?
C14_1 H14_1 1.0000 . ?
C14_1 C20_1 1.531(3) . ?
C15_1 H15_1 1.0000 . ?
C15_1 C16_1 1.532(3) . ?
C15_1 C21_1 1.530(3) . ?
C16_1 H16_1 1.0000 . ?
C16_1 C24_1 1.531(3) . ?
C17_1 H17A_1 0.9900 . ?
C17_1 H17B_1 0.9900 . ?
C17_1 C18_1 1.528(3) . ?
C18_1 H18A_1 0.9900 . ?
C18_1 H18B_1 0.9900 . ?
C18_1 C19_1 1.516(3) . ?
C19_1 H19A_1 0.9900 . ?
C19_1 H19B_1 0.9900 . ?
C19_1 C20_1 1.521(3) . ?
C20_1 H20A_1 0.9900 . ?
C20_1 H20B_1 0.9900 . ?
C21_1 H21A_1 0.9900 . ?
C21_1 H21B_1 0.9900 . ?
C21_1 C22_1 1.532(3) . ?
C22_1 H22A_1 0.9900 . ?
C22_1 H22B_1 0.9900 . ?
C22_1 C23_1 1.520(3) . ?
C23_1 H23A_1 0.9900 . ?
C23_1 H23B_1 0.9900 . ?
C23_1 C24_1 1.523(3) . ?
C24_1 H24A_1 0.9900 . ?
C24_1 H24B_1 0.9900 . ?
C25_1 H25A_1 0.9800 . ?
C25_1 H25B_1 0.9800 . ?
C25_1 H25C_1 0.9800 . ?
C26_1 H26A_1 0.9800 . ?
C26_1 H26B_1 0.9800 . ?
C26_1 H26C_1 0.9800 . ?
C27_1 H27A_1 0.9800 . ?
C27_1 H27B_1 0.9800 . ?
C27_1 H27C_1 0.9800 . ?
C28_1 H28A_1 0.9800 . ?
C28_1 H28B_1 0.9800 . ?
C28_1 H28C_1 0.9800 . ?
C29_1 C30_1 1.414(3) . ?
C29_1 C34_1 1.406(3) . ?
C30_1 H30_1 0.9500 . ?
C30_1 C31_1 1.386(3) . ?
C31_1 H31_1 0.9500 . ?
C31_1 C32_1 1.391(3) . ?
C32_1 C33_1 1.394(3) . ?
C32_1 C35_1 1.513(3) . ?
C33_1 H33_1 0.9500 . ?
C33_1 C34_1 1.389(3) . ?
C34_1 H34_1 0.9500 . ?
C35_1 H35A_1 0.9800 . ?
C35_1 H35B_1 0.9800 . ?
C35_1 H35C_1 0.9800 . ?
C36_1 C37_1 1.404(3) . ?
C36_1 C41_1 1.414(3) . ?
C37_1 H37_1 0.9500 . ?
C37_1 C38_1 1.386(3) . ?
C38_1 H38_1 0.9500 . ?
C38_1 C39_1 1.397(3) . ?
C39_1 C40_1 1.395(3) . ?
C39_1 C42_1 1.511(3) . ?
C40_1 H40_1 0.9500 . ?
C40_1 C41_1 1.387(3) . ?
C41_1 H41_1 0.9500 . ?
C42_1 H42A_1 0.9800 . ?
C42_1 H42B_1 0.9800 . ?
C42_1 H42C_1 0.9800 . ?
Fe1_2 C2_2 1.933(2) . ?
Fe1_2 N9_2 2.0061(16) . ?
Fe1_2 N10_2 1.9889(16) . ?
Fe1_2 C1_2 1.9668(19) . ?
B1_2 N4_2 1.581(3) . ?
B1_2 N6_2 1.617(3) . ?
B1_2 C25_2 1.614(3) . ?
B1_2 C26_2 1.608(4) . ?
N1_2 C6_2 1.385(2) . ?
N1_2 C13_2 1.491(2) . ?
N1_2 C1_2 1.375(2) . ?
C2_2 N3_2 1.357(2) . ?
C2_2 N4_2 1.357(2) . ?
N2_2 B2_2 1.598(3) . ?
N2_2 C5_2 1.386(2) . ?
N2_2 C1_2 1.361(2) . ?
B2_2 N8_2 1.603(3) . ?
B2_2 C27_2 1.618(3) . ?
B2_2 C28_2 1.617(3) . ?
C3_2 N5_2 1.367(2) . ?
C3_2 N6_2 1.354(3) . ?
C3_2 N9_2 1.371(2) . ?
N3_2 C8_2 1.387(2) . ?
N3_2 C14_2 1.466(2) . ?
C4_2 N7_2 1.374(2) . ?
C4_2 N8_2 1.353(2) . ?
C4_2 N10_2 1.343(2) . ?
N4_2 C7_2 1.391(3) . ?
C5_2 H5_2 0.9500 . ?
C5_2 C6_2 1.351(3) . ?
N5_2 C10_2 1.382(2) . ?
N5_2 C15_2 1.465(2) . ?
C6_2 H6_2 0.9500 . ?
N6_2 C9_2 1.386(2) . ?
C7_2 H7_2 0.9500 . ?
C7_2 C8_2 1.347(3) . ?
N7_2 C12_2 1.392(2) . ?
N7_2 C16_2 1.471(2) . ?
C8_2 H8_2 0.9500 . ?
N8_2 C11_2 1.404(2) . ?
C9_2 H9_2 0.9500 . ?
C9_2 C10_2 1.349(3) . ?
N9_2 C29_2 1.394(2) . ?
C10_2 H10_2 0.9500 . ?
N10_2 C36_2 1.394(2) . ?
C11_2 H11_2 0.9500 . ?
C11_2 C12_2 1.350(3) . ?
C12_2 H12_2 0.9500 . ?
C13_2 H13_2 1.0000 . ?
C13_2 C14_2 1.531(2) . ?
C13_2 C17_2 1.539(3) . ?
C14_2 H14_2 1.0000 . ?
C14_2 C20_2 1.530(3) . ?
C15_2 H15_2 1.0000 . ?
C15_2 C16_2 1.541(3) . ?
C15_2 C21_2 1.529(3) . ?
C16_2 H16_2 1.0000 . ?
C16_2 C24_2 1.521(3) . ?
C17_2 H17A_2 0.9900 . ?
C17_2 H17B_2 0.9900 . ?
C17_2 C18_2 1.523(3) . ?
C18_2 H18A_2 0.9900 . ?
C18_2 H18B_2 0.9900 . ?
C18_2 C19_2 1.524(3) . ?
C19_2 H19A_2 0.9900 . ?
C19_2 H19B_2 0.9900 . ?
C19_2 C20_2 1.526(3) . ?
C20_2 H20A_2 0.9900 . ?
C20_2 H20B_2 0.9900 . ?
C21_2 H21A_2 0.9900 . ?
C21_2 H21B_2 0.9900 . ?
C21_2 C22_2 1.531(3) . ?
C22_2 H22A_2 0.9900 . ?
C22_2 H22B_2 0.9900 . ?
C22_2 C23_2 1.526(3) . ?
C23_2 H23A_2 0.9900 . ?
C23_2 H23B_2 0.9900 . ?
C23_2 C24_2 1.531(3) . ?
C24_2 H24A_2 0.9900 . ?
C24_2 H24B_2 0.9900 . ?
C25_2 H25A_2 0.9800 . ?
C25_2 H25B_2 0.9800 . ?
C25_2 H25C_2 0.9800 . ?
C26_2 H26A_2 0.9800 . ?
C26_2 H26B_2 0.9800 . ?
C26_2 H26C_2 0.9800 . ?
C27_2 H27A_2 0.9800 . ?
C27_2 H27B_2 0.9800 . ?
C27_2 H27C_2 0.9800 . ?
C28_2 H28A_2 0.9800 . ?
C28_2 H28B_2 0.9800 . ?
C28_2 H28C_2 0.9800 . ?
C29_2 C30_2 1.411(3) . ?
C29_2 C34_2 1.397(3) . ?
C30_2 H30_2 0.9500 . ?
C30_2 C31_2 1.387(3) . ?
C31_2 H31_2 0.9500 . ?
C31_2 C32_2 1.395(3) . ?
C32_2 C33_2 1.397(3) . ?
C32_2 C35_2 1.503(3) . ?
C33_2 H33_2 0.9500 . ?
C33_2 C34_2 1.391(3) . ?
C34_2 H34_2 0.9500 . ?
C35_2 H35A_2 0.9800 . ?
C35_2 H35B_2 0.9800 . ?
C35_2 H35C_2 0.9800 . ?
C36_2 C37_2 1.402(3) . ?
C36_2 C41_2 1.406(3) . ?
C37_2 H37_2 0.9500 . ?
C37_2 C38_2 1.387(3) . ?
C38_2 H38_2 0.9500 . ?
C38_2 C39_2 1.393(3) . ?
C39_2 C40_2 1.396(3) . ?
C39_2 C42_2 1.513(3) . ?
C40_2 H40_2 0.9500 . ?
C40_2 C41_2 1.395(3) . ?
C41_2 H41_2 0.9500 . ?
C42_2 H42A_2 0.9800 . ?
C42_2 H42B_2 0.9800 . ?
C42_2 H42C_2 0.9800 . ?

loop_
_geom_torsion_atom_site_label_1
_geom_torsion_atom_site_label_2
_geom_torsion_atom_site_label_3
_geom_torsion_atom_site_label_4
_geom_torsion
_geom_torsion_site_symmetry_1
_geom_torsion_site_symmetry_2
_geom_torsion_site_symmetry_3
_geom_torsion_site_symmetry_4
_geom_torsion_publ_flag
Fe1_1 C1_1 N2_1 B2_1 -17.0(3) . . . . ?
Fe1_1 C1_1 N2_1 C5_1 177.84(15) . . . . ?
Fe1_1 C2_1 N3_1 C8_1 -179.50(14) . . . . ?
Fe1_1 C2_1 N3_1 C14_1 9.5(2) . . . . ?
Fe1_1 C2_1 N4_1 B1_1 9.5(3) . . . . ?
Fe1_1 C2_1 N4_1 C7_1 179.23(16) . . . . ?
Fe1_1 N9_1 C29_1 C30_1 -155.11(15) . . . . ?
Fe1_1 N9_1 C29_1 C34_1 23.2(2) . . . . ?
Fe1_1 N10_1 C36_1 C37_1 -28.2(3) . . . . ?
Fe1_1 N10_1 C36_1 C41_1 155.01(16) . . . . ?
B1_1 N4_1 C7_1 C8_1 171.88(18) . . . . ?
B1_1 N6_1 C9_1 C10_1 172.38(18) . . . . ?
N1_1 C1_1 N2_1 B2_1 164.7(2) . . . . ?
N1_1 C1_1 N2_1 C5_1 -0.4(2) . . . . ?
N1_1 C13_1 C14_1 N3_1 55.7(2) . . . . ?
N1_1 C13_1 C14_1 C20_1 179.40(17) . . . . ?
N1_1 C13_1 C17_1 C18_1 -175.54(16) . . . . ?
C1_1 N1_1 C6_1 C5_1 -0.5(2) . . . . ?
C1_1 N1_1 C13_1 C14_1 11.2(3) . . . . ?
C1_1 N1_1 C13_1 C17_1 -112.4(2) . . . . ?
C1_1 N2_1 B2_1 N8_1 33.4(3) . . . . ?
C1_1 N2_1 B2_1 C27_1 152.5(2) . . . . ?
C1_1 N2_1 B2_1 C28_1 -85.2(3) . . . . ?
C1_1 N2_1 C5_1 C6_1 0.2(3) . . . . ?
C2_1 N3_1 C8_1 C7_1 -0.1(2) . . . . ?
C2_1 N3_1 C14_1 C13_1 -89.4(2) . . . . ?
C2_1 N3_1 C14_1 C20_1 147.77(18) . . . . ?
C2_1 N4_1 C7_1 C8_1 1.0(2) . . . . ?
N2_1 B2_1 N8_1 C4_1 14.0(3) . . . . ?
N2_1 B2_1 N8_1 C11_1 -162.84(18) . . . . ?
N2_1 C5_1 C6_1 N1_1 0.2(3) . . . . ?
B2_1 N2_1 C5_1 C6_1 -167.81(19) . . . . ?
B2_1 N8_1 C11_1 C12_1 177.40(18) . . . . ?
C3_1 N5_1 C10_1 C9_1 -1.0(2) . . . . ?
C3_1 N5_1 C15_1 C16_1 37.7(3) . . . . ?
C3_1 N5_1 C15_1 C21_1 -90.2(2) . . . . ?
C3_1 N6_1 C9_1 C10_1 -0.8(2) . . . . ?
C3_1 N9_1 C29_1 C30_1 19.6(3) . . . . ?
C3_1 N9_1 C29_1 C34_1 -162.11(17) . . . . ?
N3_1 C2_1 N4_1 B1_1 -170.76(19) . . . . ?
N3_1 C2_1 N4_1 C7_1 -1.1(2) . . . . ?
N3_1 C14_1 C20_1 C19_1 -175.60(17) . . . . ?
C4_1 N7_1 C12_1 C11_1 1.0(2) . . . . ?
C4_1 N7_1 C16_1 C15_1 -125.71(18) . . . . ?
C4_1 N7_1 C16_1 C24_1 111.2(2) . . . . ?
C4_1 N8_1 C11_1 C12_1 -0.1(2) . . . . ?
C4_1 N10_1 C36_1 C37_1 -174.37(18) . . . . ?
C4_1 N10_1 C36_1 C41_1 8.8(3) . . . . ?
N4_1 B1_1 N6_1 C3_1 -15.6(3) . . . . ?
N4_1 B1_1 N6_1 C9_1 173.90(17) . . . . ?
N4_1 C2_1 N3_1 C8_1 0.8(2) . . . . ?
N4_1 C2_1 N3_1 C14_1 -170.21(16) . . . . ?
N4_1 C7_1 C8_1 N3_1 -0.5(2) . . . . ?
C5_1 N2_1 B2_1 N8_1 -162.32(18) . . . . ?
C5_1 N2_1 B2_1 C27_1 -43.2(2) . . . . ?
C5_1 N2_1 B2_1 C28_1 79.0(2) . . . . ?
N5_1 C3_1 N6_1 B1_1 -171.0(2) . . . . ?
N5_1 C3_1 N6_1 C9_1 0.1(2) . . . . ?
N5_1 C3_1 N9_1 Fe1_1 -118.62(18) . . . . ?
N5_1 C3_1 N9_1 C29_1 66.1(3) . . . . ?
N5_1 C15_1 C16_1 N7_1 49.63(19) . . . . ?
N5_1 C15_1 C16_1 C24_1 173.14(15) . . . . ?
N5_1 C15_1 C21_1 C22_1 -172.55(16) . . . . ?
C6_1 N1_1 C1_1 Fe1_1 -177.58(16) . . . . ?
C6_1 N1_1 C1_1 N2_1 0.6(2) . . . . ?
C6_1 N1_1 C13_1 C14_1 -173.57(18) . . . . ?
C6_1 N1_1 C13_1 C17_1 62.8(2) . . . . ?
N6_1 B1_1 N4_1 C2_1 -30.2(3) . . . . ?
N6_1 B1_1 N4_1 C7_1 161.17(18) . . . . ?
N6_1 C3_1 N5_1 C10_1 0.5(2) . . . . ?
N6_1 C3_1 N5_1 C15_1 -165.26(18) . . . . ?
N6_1 C3_1 N9_1 Fe1_1 54.6(2) . . . . ?
N6_1 C3_1 N9_1 C29_1 -120.7(2) . . . . ?
N6_1 C9_1 C10_1 N5_1 1.1(2) . . . . ?
N7_1 C4_1 N8_1 B2_1 -176.45(19) . . . . ?
N7_1 C4_1 N8_1 C11_1 0.7(2) . . . . ?
N7_1 C4_1 N10_1 Fe1_1 102.33(18) . . . . ?
N7_1 C4_1 N10_1 C36_1 -102.6(2) . . . . ?
N7_1 C16_1 C24_1 C23_1 178.36(17) . . . . ?
C8_1 N3_1 C14_1 C13_1 101.3(2) . . . . ?
C8_1 N3_1 C14_1 C20_1 -21.5(3) . . . . ?
N8_1 C4_1 N7_1 C12_1 -1.0(2) . . . . ?
N8_1 C4_1 N7_1 C16_1 172.13(16) . . . . ?
N8_1 C4_1 N10_1 Fe1_1 -72.3(2) . . . . ?
N8_1 C4_1 N10_1 C36_1 82.7(3) . . . . ?
N8_1 C11_1 C12_1 N7_1 -0.5(2) . . . . ?
N9_1 C3_1 N5_1 C10_1 174.73(18) . . . . ?
N9_1 C3_1 N5_1 C15_1 9.0(3) . . . . ?
N9_1 C3_1 N6_1 B1_1 14.9(4) . . . . ?
N9_1 C3_1 N6_1 C9_1 -173.99(19) . . . . ?
N9_1 C29_1 C30_1 C31_1 179.64(18) . . . . ?
N9_1 C29_1 C34_1 C33_1 -178.82(18) . . . . ?
C10_1 N5_1 C15_1 C16_1 -126.46(18) . . . . ?
C10_1 N5_1 C15_1 C21_1 105.6(2) . . . . ?
N10_1 C4_1 N7_1 C12_1 -176.60(18) . . . . ?
N10_1 C4_1 N7_1 C16_1 -3.4(3) . . . . ?
N10_1 C4_1 N8_1 B2_1 -1.2(3) . . . . ?
N10_1 C4_1 N8_1 C11_1 175.96(19) . . . . ?
N10_1 C36_1 C37_1 C38_1 -174.18(18) . . . . ?
N10_1 C36_1 C41_1 C40_1 174.8(2) . . . . ?
C12_1 N7_1 C16_1 C15_1 46.1(2) . . . . ?
C12_1 N7_1 C16_1 C24_1 -77.0(2) . . . . ?
C13_1 N1_1 C1_1 Fe1_1 -2.1(3) . . . . ?
C13_1 N1_1 C1_1 N2_1 176.09(18) . . . . ?
C13_1 N1_1 C6_1 C5_1 -176.60(18) . . . . ?
C13_1 C14_1 C20_1 C19_1 58.9(2) . . . . ?
C13_1 C17_1 C18_1 C19_1 -56.1(2) . . . . ?
C14_1 N3_1 C8_1 C7_1 170.18(18) . . . . ?
C14_1 C13_1 C17_1 C18_1 57.6(2) . . . . ?
C15_1 N5_1 C10_1 C9_1 166.28(17) . . . . ?
C15_1 C16_1 C24_1 C23_1 55.2(2) . . . . ?
C15_1 C21_1 C22_1 C23_1 -58.8(2) . . . . ?
C16_1 N7_1 C12_1 C11_1 -171.80(19) . . . . ?
C16_1 C15_1 C21_1 C22_1 58.6(2) . . . . ?
C17_1 C13_1 C14_1 N3_1 178.75(15) . . . . ?
C17_1 C13_1 C14_1 C20_1 -57.5(2) . . . . ?
C17_1 C18_1 C19_1 C20_1 55.3(3) . . . . ?
C18_1 C19_1 C20_1 C14_1 -57.8(3) . . . . ?
C21_1 C15_1 C16_1 N7_1 179.78(14) . . . . ?
C21_1 C15_1 C16_1 C24_1 -56.7(2) . . . . ?
C21_1 C22_1 C23_1 C24_1 57.7(2) . . . . ?
C22_1 C23_1 C24_1 C16_1 -56.1(2) . . . . ?
C25_1 B1_1 N4_1 C2_1 -148.7(2) . . . . ?
C25_1 B1_1 N4_1 C7_1 42.7(3) . . . . ?
C25_1 B1_1 N6_1 C3_1 104.7(3) . . . . ?
C25_1 B1_1 N6_1 C9_1 -65.8(2) . . . . ?
C26_1 B1_1 N4_1 C2_1 87.7(3) . . . . ?
C26_1 B1_1 N4_1 C7_1 -80.9(2) . . . . ?
C26_1 B1_1 N6_1 C3_1 -132.8(2) . . . . ?
C26_1 B1_1 N6_1 C9_1 56.7(2) . . . . ?
C27_1 B2_1 N8_1 C4_1 -106.4(2) . . . . ?
C27_1 B2_1 N8_1 C11_1 76.8(2) . . . . ?
C28_1 B2_1 N8_1 C4_1 132.3(2) . . . . ?
C28_1 B2_1 N8_1 C11_1 -44.5(3) . . . . ?
C29_1 C30_1 C31_1 C32_1 -1.7(3) . . . . ?
C30_1 C29_1 C34_1 C33_1 -0.4(3) . . . . ?
C30_1 C31_1 C32_1 C33_1 1.0(3) . . . . ?
C30_1 C31_1 C32_1 C35_1 179.4(2) . . . . ?
C31_1 C32_1 C33_1 C34_1 -0.1(3) . . . . ?
C32_1 C33_1 C34_1 C29_1 -0.2(3) . . . . ?
C34_1 C29_1 C30_1 C31_1 1.3(3) . . . . ?
C35_1 C32_1 C33_1 C34_1 -178.5(2) . . . . ?
C36_1 C37_1 C38_1 C39_1 -1.8(3) . . . . ?
C37_1 C36_1 C41_1 C40_1 -2.1(3) . . . . ?
C37_1 C38_1 C39_1 C40_1 -0.2(3) . . . . ?
C37_1 C38_1 C39_1 C42_1 179.0(2) . . . . ?
C38_1 C39_1 C40_1 C41_1 0.9(3) . . . . ?
C39_1 C40_1 C41_1 C36_1 0.3(3) . . . . ?
C41_1 C36_1 C37_1 C38_1 2.9(3) . . . . ?
C42_1 C39_1 C40_1 C41_1 -178.2(2) . . . . ?
Fe1_2 C2_2 N3_2 C8_2 171.35(14) . . . . ?
Fe1_2 C2_2 N3_2 C14_2 -2.2(2) . . . . ?
Fe1_2 C2_2 N4_2 B1_2 21.9(3) . . . . ?
Fe1_2 C2_2 N4_2 C7_2 -170.41(16) . . . . ?
Fe1_2 N9_2 C29_2 C30_2 -148.68(17) . . . . ?
Fe1_2 N9_2 C29_2 C34_2 32.9(2) . . . . ?
Fe1_2 N10_2 C36_2 C37_2 4.0(3) . . . . ?
Fe1_2 N10_2 C36_2 C41_2 179.49(14) . . . . ?
B1_2 N4_2 C7_2 C8_2 169.85(19) . . . . ?
B1_2 N6_2 C9_2 C10_2 -177.01(17) . . . . ?
N1_2 C13_2 C14_2 N3_2 60.95(19) . . . . ?
N1_2 C13_2 C14_2 C20_2 -174.82(15) . . . . ?
N1_2 C13_2 C17_2 C18_2 179.19(16) . . . . ?
C2_2 N3_2 C8_2 C7_2 0.5(2) . . . . ?
C2_2 N3_2 C14_2 C13_2 -85.4(2) . . . . ?
C2_2 N3_2 C14_2 C20_2 149.47(18) . . . . ?
C2_2 N4_2 C7_2 C8_2 1.1(2) . . . . ?
N2_2 B2_2 N8_2 C4_2 34.4(3) . . . . ?
N2_2 B2_2 N8_2 C11_2 -161.49(17) . . . . ?
N2_2 C5_2 C6_2 N1_2 0.5(2) . . . . ?
B2_2 N2_2 C5_2 C6_2 -169.43(17) . . . . ?
B2_2 N2_2 C1_2 Fe1_2 -13.1(3) . . . . ?
B2_2 N2_2 C1_2 N1_2 167.10(18) . . . . ?
B2_2 N8_2 C11_2 C12_2 -168.13(19) . . . . ?
C3_2 N5_2 C10_2 C9_2 -0.7(2) . . . . ?
C3_2 N5_2 C15_2 C16_2 52.4(3) . . . . ?
C3_2 N5_2 C15_2 C21_2 -72.3(2) . . . . ?
C3_2 N6_2 C9_2 C10_2 0.9(2) . . . . ?
C3_2 N9_2 C29_2 C30_2 -10.4(3) . . . . ?
C3_2 N9_2 C29_2 C34_2 171.25(18) . . . . ?
N3_2 C2_2 N4_2 B1_2 -168.47(19) . . . . ?
N3_2 C2_2 N4_2 C7_2 -0.8(2) . . . . ?
N3_2 C14_2 C20_2 C19_2 -178.13(16) . . . . ?
C4_2 N7_2 C12_2 C11_2 1.0(2) . . . . ?
C4_2 N7_2 C16_2 C15_2 -114.69(19) . . . . ?
C4_2 N7_2 C16_2 C24_2 122.00(19) . . . . ?
C4_2 N8_2 C11_2 C12_2 -0.6(2) . . . . ?
C4_2 N10_2 C36_2 C37_2 154.61(18) . . . . ?
C4_2 N10_2 C36_2 C41_2 -29.9(3) . . . . ?
N4_2 B1_2 N6_2 C3_2 1.7(3) . . . . ?
N4_2 B1_2 N6_2 C9_2 178.97(17) . . . . ?
N4_2 C2_2 N3_2 C8_2 0.2(2) . . . . ?
N4_2 C2_2 N3_2 C14_2 -173.39(16) . . . . ?
N4_2 C7_2 C8_2 N3_2 -1.0(2) . . . . ?
C5_2 N2_2 B2_2 N8_2 -170.97(17) . . . . ?
C5_2 N2_2 B2_2 C27_2 -52.3(2) . . . . ?
C5_2 N2_2 B2_2 C28_2 70.3(2) . . . . ?
C5_2 N2_2 C1_2 Fe1_2 -179.88(13) . . . . ?
C5_2 N2_2 C1_2 N1_2 0.4(2) . . . . ?
N5_2 C3_2 N6_2 B1_2 176.1(2) . . . . ?
N5_2 C3_2 N6_2 C9_2 -1.3(2) . . . . ?
N5_2 C3_2 N9_2 Fe1_2 -113.34(18) . . . . ?
N5_2 C3_2 N9_2 C29_2 103.5(2) . . . . ?
N5_2 C15_2 C16_2 N7_2 42.9(2) . . . . ?
N5_2 C15_2 C16_2 C24_2 169.26(16) . . . . ?
N5_2 C15_2 C21_2 C22_2 -171.66(16) . . . . ?
C6_2 N1_2 C13_2 C14_2 -177.90(16) . . . . ?
C6_2 N1_2 C13_2 C17_2 58.9(2) . . . . ?
C6_2 N1_2 C1_2 Fe1_2 -179.76(14) . . . . ?
C6_2 N1_2 C1_2 N2_2 0.0(2) . . . . ?
N6_2 B1_2 N4_2 C2_2 -45.0(3) . . . . ?
N6_2 B1_2 N4_2 C7_2 148.65(18) . . . . ?
N6_2 C3_2 N5_2 C10_2 1.3(2) . . . . ?
N6_2 C3_2 N5_2 C15_2 179.42(18) . . . . ?
N6_2 C3_2 N9_2 Fe1_2 66.2(2) . . . . ?
N6_2 C3_2 N9_2 C29_2 -76.9(2) . . . . ?
N6_2 C9_2 C10_2 N5_2 -0.2(2) . . . . ?
N7_2 C4_2 N8_2 B2_2 166.84(19) . . . . ?
N7_2 C4_2 N8_2 C11_2 1.2(2) . . . . ?
N7_2 C4_2 N10_2 Fe1_2 106.72(18) . . . . ?
N7_2 C4_2 N10_2 C36_2 -52.1(3) . . . . ?
N7_2 C16_2 C24_2 C23_2 -174.33(16) . . . . ?
C8_2 N3_2 C14_2 C13_2 102.2(2) . . . . ?
C8_2 N3_2 C14_2 C20_2 -23.0(3) . . . . ?
N8_2 C4_2 N7_2 C12_2 -1.3(2) . . . . ?
N8_2 C4_2 N7_2 C16_2 157.32(17) . . . . ?
N8_2 C4_2 N10_2 Fe1_2 -64.4(2) . . . . ?
N8_2 C4_2 N10_2 C36_2 136.7(2) . . . . ?
N8_2 C11_2 C12_2 N7_2 -0.2(2) . . . . ?
N9_2 C3_2 N5_2 C10_2 -179.10(18) . . . . ?
N9_2 C3_2 N5_2 C15_2 -0.9(3) . . . . ?
N9_2 C3_2 N6_2 B1_2 -3.5(4) . . . . ?
N9_2 C3_2 N6_2 C9_2 179.03(19) . . . . ?
N9_2 C29_2 C30_2 C31_2 -174.9(2) . . . . ?
N9_2 C29_2 C34_2 C33_2 175.64(18) . . . . ?
C10_2 N5_2 C15_2 C16_2 -129.64(19) . . . . ?
C10_2 N5_2 C15_2 C21_2 105.7(2) . . . . ?
N10_2 C4_2 N7_2 C12_2 -173.72(18) . . . . ?
N10_2 C4_2 N7_2 C16_2 -15.1(3) . . . . ?
N10_2 C4_2 N8_2 B2_2 -20.7(3) . . . . ?
N10_2 C4_2 N8_2 C11_2 173.61(18) . . . . ?
N10_2 C36_2 C37_2 C38_2 176.73(18) . . . . ?
N10_2 C36_2 C41_2 C40_2 -176.80(18) . . . . ?
C12_2 N7_2 C16_2 C15_2 40.0(2) . . . . ?
C12_2 N7_2 C16_2 C24_2 -83.3(2) . . . . ?
C13_2 N1_2 C6_2 C5_2 -175.71(16) . . . . ?
C13_2 N1_2 C1_2 Fe1_2 -5.1(3) . . . . ?
C13_2 N1_2 C1_2 N2_2 174.68(17) . . . . ?
C13_2 C14_2 C20_2 C19_2 56.1(2) . . . . ?
C13_2 C17_2 C18_2 C19_2 -57.5(2) . . . . ?
C14_2 N3_2 C8_2 C7_2 173.70(18) . . . . ?
C14_2 C13_2 C17_2 C18_2 53.7(2) . . . . ?
C15_2 N5_2 C10_2 C9_2 -178.93(18) . . . . ?
C15_2 C16_2 C24_2 C23_2 60.7(2) . . . . ?
C15_2 C21_2 C22_2 C23_2 -55.1(3) . . . . ?
C16_2 N7_2 C12_2 C11_2 -156.55(19) . . . . ?
C16_2 C15_2 C21_2 C22_2 60.8(2) . . . . ?
C17_2 C13_2 C14_2 N3_2 -176.22(15) . . . . ?
C17_2 C13_2 C14_2 C20_2 -52.0(2) . . . . ?
C17_2 C18_2 C19_2 C20_2 58.1(2) . . . . ?
C18_2 C19_2 C20_2 C14_2 -58.3(2) . . . . ?
C21_2 C15_2 C16_2 N7_2 169.52(15) . . . . ?
C21_2 C15_2 C16_2 C24_2 -64.1(2) . . . . ?
C21_2 C22_2 C23_2 C24_2 52.4(3) . . . . ?
C22_2 C23_2 C24_2 C16_2 -55.3(2) . . . . ?
C25_2 B1_2 N4_2 C2_2 -162.5(2) . . . . ?
C25_2 B1_2 N4_2 C7_2 31.2(3) . . . . ?
C25_2 B1_2 N6_2 C3_2 121.3(2) . . . . ?
C25_2 B1_2 N6_2 C9_2 -61.4(2) . . . . ?
C26_2 B1_2 N4_2 C2_2 71.9(3) . . . . ?
C26_2 B1_2 N4_2 C7_2 -94.4(2) . . . . ?
C26_2 B1_2 N6_2 C3_2 -115.8(2) . . . . ?
C26_2 B1_2 N6_2 C9_2 61.5(2) . . . . ?
C27_2 B2_2 N8_2 C4_2 -87.8(2) . . . . ?
C27_2 B2_2 N8_2 C11_2 76.3(2) . . . . ?
C28_2 B2_2 N8_2 C4_2 151.6(2) . . . . ?
C28_2 B2_2 N8_2 C11_2 -44.3(2) . . . . ?
C29_2 C30_2 C31_2 C32_2 -1.7(4) . . . . ?
C30_2 C29_2 C34_2 C33_2 -2.8(3) . . . . ?
C30_2 C31_2 C32_2 C33_2 -0.9(3) . . . . ?
C30_2 C31_2 C32_2 C35_2 178.2(2) . . . . ?
C31_2 C32_2 C33_2 C34_2 1.5(3) . . . . ?
C32_2 C33_2 C34_2 C29_2 0.4(3) . . . . ?
C34_2 C29_2 C30_2 C31_2 3.5(3) . . . . ?
C35_2 C32_2 C33_2 C34_2 -177.54(19) . . . . ?
C36_2 C37_2 C38_2 C39_2 -0.2(3) . . . . ?
C37_2 C36_2 C41_2 C40_2 -1.2(3) . . . . ?
C37_2 C38_2 C39_2 C40_2 -0.3(3) . . . . ?
C37_2 C38_2 C39_2 C42_2 -179.1(2) . . . . ?
C38_2 C39_2 C40_2 C41_2 0.1(3) . . . . ?
C39_2 C40_2 C41_2 C36_2 0.7(3) . . . . ?
C41_2 C36_2 C37_2 C38_2 1.0(3) . . . . ?
C42_2 C39_2 C40_2 C41_2 178.9(2) . . . . ?
C1_2 N1_2 C6_2 C5_2 -0.3(2) . . . . ?
C1_2 N1_2 C13_2 C14_2 7.8(3) . . . . ?
C1_2 N1_2 C13_2 C17_2 -115.4(2) . . . . ?
C1_2 N2_2 B2_2 N8_2 23.2(3) . . . . ?
C1_2 N2_2 B2_2 C27_2 141.9(2) . . . . ?
C1_2 N2_2 B2_2 C28_2 -95.5(2) . . . . ?
C1_2 N2_2 C5_2 C6_2 -0.6(2) . . . . ?

loop_
_smtbx_masks_void_nr
_smtbx_masks_void_average_x
_smtbx_masks_void_average_y
_smtbx_masks_void_average_z
_smtbx_masks_void_volume
_smtbx_masks_void_count_electrons
_smtbx_masks_void_content
1 0.039 -0.019 0.525 274.0 46.7 ?
2 0.621 0.236 0.177 13.5 0.0 ?
